data_4301351
loop_
_publ_author_name
'Mikinao Ito'
'Mai Kotera'
'Yumei Song'
'Tsuyoshi Matsumoto'
'Kazuyuki Tatsumi'

_publ_section_title
;
Structural Models for the Active Site of Acetyl-CoA Synthase: Synthesis of
Dinuclear Nickel Complexes Having Thiolate, Isocyanide, and Thiourea on the
NipSite
;
_journal_name_full 'Inorganic Chemistry'
_journal_page_first 1250
_journal_page_last 1256
_journal_paper_doi 10.1021/ic801967e
_journal_volume 48
_journal_year 2009
_chemical_formula_moiety 'C24 H44 Cl2 F6 N4 Ni2 O6 S4 '
_chemical_formula_sum 'C24 H44 Cl2 F6 N4 Ni2 O6 S4'
_chemical_formula_weight 915.17
_space_group_IT_number 14
_symmetry_cell_setting monoclinic
_symmetry_Int_Tables_number 14
_symmetry_space_group_name_Hall '-P 2yn'
_symmetry_space_group_name_H-M 'P 1 21/n 1'
_cell_angle_alpha 90.0000
_cell_angle_beta 93.4050(19)
_cell_angle_gamma 90.0000
_cell_formula_units_Z 4
_cell_length_a 8.7723(16)
_cell_length_b 19.147(4)
_cell_length_c 22.968(4)
_cell_measurement_reflns_used 10258
_cell_measurement_temperature 173.1
_cell_measurement_theta_max 27.5
_cell_measurement_theta_min 3.0
_cell_volume 3851.0(13)
_computing_cell_refinement CrystalClear
_computing_data_collection CrystalClear
_computing_data_reduction CrystalStructure
_computing_publication_material 'CrystalStructure 3.8'
_computing_structure_refinement SHELXL
_computing_structure_solution SIR97
_diffrn_detector_area_resol_mean 7.31
_diffrn_measured_fraction_theta_full 0.997
_diffrn_measured_fraction_theta_max 0.997
_diffrn_measurement_device_type 'Rigaku Mercury'
_diffrn_measurement_method \w
_diffrn_radiation_type 'Mo K\a'
_diffrn_radiation_wavelength 0.71070
_diffrn_reflns_av_R_equivalents 0.017
_diffrn_reflns_limit_h_max 11
_diffrn_reflns_limit_h_min -9
_diffrn_reflns_limit_k_max 24
_diffrn_reflns_limit_k_min -23
_diffrn_reflns_limit_l_max 29
_diffrn_reflns_limit_l_min -29
_diffrn_reflns_number 29718
_diffrn_reflns_theta_full 27.48
_diffrn_reflns_theta_max 27.48
_exptl_absorpt_coefficient_mu 1.403
_exptl_absorpt_correction_T_max 0.869
_exptl_absorpt_correction_T_min 0.707
_exptl_absorpt_correction_type multi-scan
_exptl_absorpt_process_details 'Jacobson, R. (1998) Private communication'
_exptl_crystal_colour red
_exptl_crystal_density_diffrn 1.578
_exptl_crystal_density_method 'not measured'
_exptl_crystal_description block
_exptl_crystal_F_000 1888.00
_exptl_crystal_size_max 0.20
_exptl_crystal_size_mid 0.10
_exptl_crystal_size_min 0.10
_refine_diff_density_max 1.08
_refine_diff_density_min -0.94
_refine_ls_extinction_method none
_refine_ls_goodness_of_fit_ref 1.052
_refine_ls_hydrogen_treatment refall
_refine_ls_number_parameters 434
_refine_ls_number_reflns 8807
_refine_ls_R_factor_gt 0.0377
_refine_ls_shift/su_max 0.0010
_refine_ls_structure_factor_coef Fsqd
_refine_ls_weighting_details 'w = 1/[\s^2^(Fo^2^)+(0.0447P)^2^+4.0708P] where P=(Fo^2^+2Fc^2^)/3'
_refine_ls_weighting_scheme calc
_refine_ls_wR_factor_ref 0.0950
_reflns_number_gt 7875
_reflns_number_total 8807
_reflns_threshold_expression F^2^>2.0\s(F^2^)
_cod_data_source_file ic801967e_si_001_5.cif
_cod_data_source_block complex3
_cod_original_cell_volume 3851.1(12)
_cod_original_formula_sum 'C24 H44 Cl2 F6 N4 Ni2 O6 S4 '
_cod_database_code 4301351

loop_
_symmetry_equiv_pos_site_id
_symmetry_equiv_pos_as_xyz
1 +X,+Y,+Z
2 1/2-X,1/2+Y,1/2-Z
3 -X,-Y,-Z
4 1/2+X,1/2-Y,1/2+Z

loop_
_atom_site_label
_atom_site_type_symbol
_atom_site_fract_x
_atom_site_fract_y
_atom_site_fract_z
_atom_site_U_iso_or_equiv
_atom_site_adp_type
_atom_site_occupancy
_atom_site_symmetry_multiplicity
_atom_site_calc_flag
_atom_site_refinement_flags
_atom_site_disorder_assembly
_atom_site_disorder_group
Ni(1) Ni 0.06823(3) 0.333925(13) 0.244374(11) 0.02169(6) Uani 1.00 1 d . . .
Ni(2) Ni -0.15583(3) 0.232632(14) 0.243370(12) 0.02561(7) Uani 1.00 1 d . . .
Cl(1) Cl -0.18526(10) 0.41810(4) 0.00479(3) 0.05516(18) Uani 1.00 1 d . . .
Cl(2) Cl -0.35631(10) 0.28862(5) 0.00970(4) 0.0669(2) Uani 1.00 1 d . . .
S(1) S -0.11838(7) 0.32287(3) 0.30118(2) 0.02798(12) Uani 1.00 1 d . . .
S(2) S -0.12135(7) 0.31794(3) 0.18094(2) 0.02986(12) Uani 1.00 1 d . . .
S(3) S 0.19983(6) 0.10176(3) 0.27169(2) 0.02700(12) Uani 1.00 1 d . . .
S(4) S 0.14288(8) 0.20519(3) -0.03071(3) 0.03718(14) Uani 1.00 1 d . . .
F(1) F 0.47793(18) 0.14412(10) 0.25565(9) 0.0578(4) Uani 1.00 1 d . . .
F(2) F 0.3675(2) 0.09108(11) 0.18164(7) 0.0607(5) Uani 1.00 1 d . . .
F(3) F 0.45395(18) 0.03263(9) 0.25590(7) 0.0482(4) Uani 1.00 1 d . . .
F(4) F 0.4043(2) 0.14373(16) -0.00435(9) 0.0913(8) Uani 1.00 1 d . . .
F(5) F 0.2118(3) 0.07788(10) 0.00193(11) 0.0799(6) Uani 1.00 1 d . . .
F(6) F 0.2579(2) 0.15196(11) 0.06738(7) 0.0667(5) Uani 1.00 1 d . . .
O(1) O 0.1475(2) 0.16796(9) 0.24827(8) 0.0375(4) Uani 1.00 1 d . . .
O(2) O 0.2379(2) 0.10175(11) 0.33335(8) 0.0459(4) Uani 1.00 1 d . . .
O(3) O 0.1159(2) 0.04163(10) 0.25015(9) 0.0445(4) Uani 1.00 1 d . . .
O(4) O 0.2129(4) 0.27010(13) -0.01596(13) 0.0956(11) Uani 1.00 1 d . . .
O(5) O -0.0044(2) 0.19689(14) -0.00848(12) 0.0714(7) Uani 1.00 1 d . . .
O(6) O 0.1560(2) 0.18276(16) -0.08919(9) 0.0696(7) Uani 1.00 1 d . . .
N(1) N 0.2108(2) 0.33983(9) 0.31428(8) 0.0252(3) Uani 1.00 1 d . . .
N(2) N 0.2089(2) 0.33551(9) 0.17988(8) 0.0266(3) Uani 1.00 1 d . . .
N(3) N -0.1982(2) 0.12713(10) 0.33708(9) 0.0307(4) Uani 1.00 1 d . . .
N(4) N -0.2059(2) 0.11747(10) 0.15640(9) 0.0309(4) Uani 1.00 1 d . . .
C(1) C -0.0114(3) 0.30249(13) 0.36930(10) 0.0337(5) Uani 1.00 1 d . . .
C(2) C 0.1523(2) 0.28836(12) 0.35711(9) 0.0308(4) Uani 1.00 1 d . . .
C(3) C 0.3732(2) 0.32066(14) 0.30561(11) 0.0343(5) Uani 1.00 1 d . . .
C(4) C 0.4357(2) 0.35198(16) 0.25114(12) 0.0397(5) Uani 1.00 1 d . . .
C(5) C 0.3709(2) 0.31661(14) 0.19612(11) 0.0379(5) Uani 1.00 1 d . . .
C(6) C 0.1488(3) 0.28098(12) 0.13718(10) 0.0341(5) Uani 1.00 1 d . . .
C(7) C -0.0156(3) 0.29294(13) 0.11808(10) 0.0383(5) Uani 1.00 1 d . . .
C(8) C 0.2021(2) 0.41359(12) 0.33707(10) 0.0312(4) Uani 1.00 1 d . . .
C(9) C 0.2657(4) 0.42515(16) 0.39955(12) 0.0510(7) Uani 1.00 1 d . . .
C(10) C 0.2000(3) 0.40771(12) 0.15376(10) 0.0335(5) Uani 1.00 1 d . . .
C(11) C 0.2741(4) 0.41788(16) 0.09588(13) 0.0513(7) Uani 1.00 1 d . . .
C(12) C -0.1836(2) 0.16930(12) 0.30269(10) 0.0290(4) Uani 1.00 1 d . . .
C(13) C -0.2160(2) 0.07013(12) 0.37886(10) 0.0303(4) Uani 1.00 1 d . . .
C(14) C -0.2003(3) 0.00224(13) 0.34480(12) 0.0400(5) Uani 1.00 1 d . . .
C(15) C -0.0895(3) 0.07768(15) 0.42669(12) 0.0426(6) Uani 1.00 1 d . . .
C(16) C -0.3734(3) 0.07795(14) 0.40285(12) 0.0388(5) Uani 1.00 1 d . . .
C(17) C -0.1889(2) 0.16340(12) 0.18803(10) 0.0299(4) Uani 1.00 1 d . . .
C(18) C -0.2120(2) 0.05627(12) 0.11795(10) 0.0302(4) Uani 1.00 1 d . . .
C(19) C -0.0679(3) 0.05816(18) 0.08490(16) 0.0574(8) Uani 1.00 1 d . . .
C(20) C -0.3534(3) 0.06373(19) 0.07733(14) 0.0597(9) Uani 1.00 1 d . . .
C(21) C -0.2182(4) -0.00723(14) 0.15705(13) 0.0514(7) Uani 1.00 1 d . . .
C(22) C 0.3836(2) 0.09204(14) 0.23957(11) 0.0350(5) Uani 1.00 1 d . . .
C(23) C 0.2618(3) 0.14336(15) 0.01118(11) 0.0421(6) Uani 1.00 1 d . . .
C(24) C -0.2188(3) 0.33528(15) -0.02576(13) 0.0459(6) Uani 1.00 1 d . . .
H(1A) H -0.0169 0.3422 0.3967 0.040 Uiso 1.00 1 c R . .
H(1B) H -0.0560 0.2610 0.3875 0.040 Uiso 1.00 1 c R . .
H(2A) H 0.1610 0.2405 0.3413 0.037 Uiso 1.00 1 c R . .
H(2B) H 0.2162 0.2909 0.3941 0.037 Uiso 1.00 1 c R . .
H(3A) H 0.3812 0.2692 0.3034 0.041 Uiso 1.00 1 c R . .
H(3B) H 0.4376 0.3363 0.3400 0.041 Uiso 1.00 1 c R . .
H(4A) H 0.4105 0.4024 0.2493 0.048 Uiso 1.00 1 c R . .
H(4B) H 0.5483 0.3474 0.2534 0.048 Uiso 1.00 1 c R . .
H(5A) H 0.4344 0.3293 0.1635 0.045 Uiso 1.00 1 c R . .
H(5B) H 0.3778 0.2654 0.2015 0.045 Uiso 1.00 1 c R . .
H(6A) H 0.2108 0.2815 0.1026 0.041 Uiso 1.00 1 c R . .
H(6B) H 0.1596 0.2343 0.1555 0.041 Uiso 1.00 1 c R . .
H(7A) H -0.0597 0.2497 0.1004 0.046 Uiso 1.00 1 c R . .
H(7B) H -0.0234 0.3304 0.0883 0.046 Uiso 1.00 1 c R . .
H(8A) H 0.0938 0.4284 0.3344 0.037 Uiso 1.00 1 c R . .
H(8B) H 0.2580 0.4445 0.3111 0.037 Uiso 1.00 1 c R . .
H(10A) H 0.2482 0.4407 0.1825 0.040 Uiso 1.00 1 c R . .
H(10B) H 0.0910 0.4208 0.1481 0.040 Uiso 1.00 1 c R . .
H(24A) H -0.2528 0.3406 -0.0674 0.055 Uiso 1.00 1 c R . .
H(24B) H -0.1221 0.3085 -0.0238 0.055 Uiso 1.00 1 c R . .
H(9A) H 0.2038 0.3993 0.4264 0.061 Uiso 1.00 1 c R . .
H(9B) H 0.2627 0.4751 0.4088 0.061 Uiso 1.00 1 c R . .
H(9C) H 0.3715 0.4085 0.4036 0.061 Uiso 1.00 1 c R . .
H(11A) H 0.3826 0.4058 0.1007 0.062 Uiso 1.00 1 c R . .
H(11B) H 0.2635 0.4668 0.0837 0.062 Uiso 1.00 1 c R . .
H(11C) H 0.2237 0.3876 0.0662 0.062 Uiso 1.00 1 c R . .
H(14A) H -0.2802 0.0001 0.3131 0.048 Uiso 1.00 1 c R . .
H(14B) H -0.2110 -0.0376 0.3710 0.048 Uiso 1.00 1 c R . .
H(14C) H -0.0998 0.0007 0.3284 0.048 Uiso 1.00 1 c R . .
H(15A) H 0.0099 0.0761 0.4094 0.051 Uiso 1.00 1 c R . .
H(15B) H -0.0962 0.0394 0.4547 0.051 Uiso 1.00 1 c R . .
H(15C) H -0.1007 0.1224 0.4468 0.051 Uiso 1.00 1 c R . .
H(16A) H -0.3797 0.1230 0.4228 0.047 Uiso 1.00 1 c R . .
H(16B) H -0.3899 0.0401 0.4305 0.047 Uiso 1.00 1 c R . .
H(16C) H -0.4518 0.0758 0.3707 0.047 Uiso 1.00 1 c R . .
H(19A) H -0.0685 0.0999 0.0602 0.069 Uiso 1.00 1 c R . .
H(19B) H -0.0631 0.0164 0.0604 0.069 Uiso 1.00 1 c R . .
H(19C) H 0.0214 0.0594 0.1127 0.069 Uiso 1.00 1 c R . .
H(20A) H -0.4442 0.0643 0.1002 0.072 Uiso 1.00 1 c R . .
H(20B) H -0.3597 0.0243 0.0501 0.072 Uiso 1.00 1 c R . .
H(20C) H -0.3477 0.1075 0.0554 0.072 Uiso 1.00 1 c R . .
H(21A) H -0.1276 -0.0080 0.1842 0.062 Uiso 1.00 1 c R . .
H(21B) H -0.2206 -0.0497 0.1331 0.062 Uiso 1.00 1 c R . .
H(21C) H -0.3102 -0.0051 0.1792 0.062 Uiso 1.00 1 c R . .

loop_
_atom_site_aniso_label
_atom_site_aniso_U_11
_atom_site_aniso_U_22
_atom_site_aniso_U_33
_atom_site_aniso_U_12
_atom_site_aniso_U_13
_atom_site_aniso_U_23
Ni(1) 0.02685(14) 0.01888(13) 0.01919(13) 0.00127(10) 0.00009(10) 0.00044(9)
Ni(2) 0.02648(15) 0.02131(14) 0.02874(15) -0.00224(10) -0.00099(11) 0.00075(10)
Cl(1) 0.0778(5) 0.0385(3) 0.0483(3) 0.0102(3) -0.0045(3) -0.0075(2)
Cl(2) 0.0545(4) 0.0651(5) 0.0799(6) -0.0032(3) -0.0064(4) 0.0073(4)
S(1) 0.0313(2) 0.0238(2) 0.0293(2) 0.0011(2) 0.0062(2) -0.0020(2)
S(2) 0.0362(3) 0.0241(2) 0.0282(2) 0.0001(2) -0.0079(2) 0.0032(2)
S(3) 0.0261(2) 0.0243(2) 0.0308(2) 0.0019(2) 0.0032(2) -0.0006(2)
S(4) 0.0436(3) 0.0396(3) 0.0283(2) 0.0007(2) 0.0022(2) 0.0018(2)
F(1) 0.0302(8) 0.0490(10) 0.0948(14) -0.0081(7) 0.0087(8) -0.0014(9)
F(2) 0.0578(10) 0.0919(14) 0.0338(8) 0.0180(10) 0.0152(7) 0.0079(8)
F(3) 0.0400(8) 0.0452(9) 0.0592(10) 0.0200(7) 0.0005(7) -0.0037(7)
F(4) 0.0384(9) 0.175(2) 0.0606(12) 0.0159(12) 0.0037(8) 0.0595(15)
F(5) 0.1105(18) 0.0382(10) 0.0917(16) 0.0196(11) 0.0126(13) -0.0069(10)
F(6) 0.1068(16) 0.0653(11) 0.0282(8) 0.0235(11) 0.0050(9) 0.0080(7)
O(1) 0.0334(9) 0.0296(8) 0.0494(10) 0.0077(6) 0.0023(7) 0.0051(7)
O(2) 0.0522(11) 0.0572(12) 0.0285(8) 0.0076(9) 0.0043(7) -0.0004(8)
O(3) 0.0359(9) 0.0328(9) 0.0649(12) -0.0062(7) 0.0032(8) -0.0076(8)
O(4) 0.153(2) 0.0437(14) 0.0846(19) -0.0318(16) -0.0418(19) 0.0223(13)
O(5) 0.0563(13) 0.0810(17) 0.0805(17) 0.0325(12) 0.0330(12) 0.0229(13)
O(6) 0.0460(12) 0.133(2) 0.0289(9) 0.0230(13) -0.0048(8) -0.0131(12)
N(1) 0.0313(9) 0.0218(8) 0.0220(8) -0.0002(7) -0.0023(7) 0.0018(6)
N(2) 0.0351(10) 0.0212(8) 0.0240(8) 0.0017(7) 0.0045(7) -0.0007(6)
N(3) 0.0306(9) 0.0271(9) 0.0343(10) -0.0040(7) 0.0012(7) 0.0022(8)
N(4) 0.0328(10) 0.0266(9) 0.0331(10) -0.0024(7) -0.0008(7) 0.0004(8)
C(1) 0.0488(14) 0.0310(11) 0.0218(10) -0.0078(10) 0.0064(9) -0.0006(8)
C(2) 0.0466(13) 0.0237(10) 0.0214(9) -0.0023(9) -0.0032(9) 0.0037(8)
C(3) 0.0276(11) 0.0386(13) 0.0360(12) 0.0048(9) -0.0055(9) 0.0018(9)
C(4) 0.0249(11) 0.0499(15) 0.0444(14) 0.0006(10) 0.0018(10) 0.0021(11)
C(5) 0.0363(13) 0.0411(13) 0.0371(12) 0.0088(10) 0.0094(10) 0.0003(10)
C(6) 0.0548(15) 0.0243(10) 0.0239(10) -0.0014(10) 0.0076(9) -0.0040(8)
C(7) 0.0624(16) 0.0306(12) 0.0211(10) -0.0085(11) -0.0030(10) 0.0009(8)
C(8) 0.0391(12) 0.0226(10) 0.0318(11) -0.0048(9) 0.0004(9) -0.0028(8)
C(9) 0.073(2) 0.0407(15) 0.0378(14) -0.0132(14) -0.0101(13) -0.0114(11)
C(10) 0.0466(14) 0.0234(10) 0.0304(11) -0.0030(9) 0.0022(9) 0.0040(8)
C(11) 0.072(2) 0.0435(15) 0.0398(14) -0.0123(14) 0.0147(13) 0.0105(12)
C(12) 0.0249(10) 0.0279(11) 0.0341(11) -0.0022(8) 0.0014(8) -0.0040(9)
C(13) 0.0349(11) 0.0259(10) 0.0299(11) -0.0051(9) 0.0002(9) 0.0047(8)
C(14) 0.0511(15) 0.0279(12) 0.0410(13) -0.0025(10) 0.0035(11) -0.0013(10)
C(15) 0.0411(14) 0.0457(15) 0.0396(13) -0.0068(11) -0.0082(11) 0.0041(11)
C(16) 0.0373(13) 0.0378(13) 0.0419(13) -0.0019(10) 0.0071(10) 0.0071(10)
C(17) 0.0281(11) 0.0279(11) 0.0333(11) -0.0018(8) -0.0031(8) 0.0058(9)
C(18) 0.0316(11) 0.0280(11) 0.0311(11) -0.0016(9) 0.0026(9) -0.0052(8)
C(19) 0.0497(17) 0.0554(18) 0.070(2) -0.0033(14) 0.0273(15) -0.0085(15)
C(20) 0.0509(17) 0.074(2) 0.0527(17) 0.0185(15) -0.0142(14) -0.0289(16)
C(21) 0.077(2) 0.0309(13) 0.0471(15) -0.0108(13) 0.0077(14) -0.0024(11)
C(22) 0.0291(11) 0.0369(13) 0.0392(12) 0.0045(9) 0.0033(9) 0.0014(10)
C(23) 0.0476(15) 0.0487(15) 0.0309(12) 0.0093(12) 0.0105(10) 0.0009(11)
C(24) 0.0569(17) 0.0389(14) 0.0409(14) 0.0130(12) -0.0062(12) -0.0066(11)

loop_
_atom_type_symbol
_atom_type_description
_atom_type_scat_dispersion_real
_atom_type_scat_dispersion_imag
_atom_type_scat_source
C C 0.003 0.002
;
International Tables for Crystallography
(1992, Vol. C, Tables 4.2.6.8 and 6.1.1.4)
;
H H 0.000 0.000
;
International Tables for Crystallography
(1992, Vol. C, Table 6.1.1.4)
;
N N 0.006 0.003
;
International Tables for Crystallography
(1992, Vol. C, Tables 4.2.6.8 and 6.1.1.4)
;
O O 0.011 0.006
;
International Tables for Crystallography
(1992, Vol. C, Tables 4.2.6.8 and 6.1.1.4)
;
Ni Ni 0.339 1.112
;
International Tables for Crystallography
(1992, Vol. C, Tables 4.2.6.8 and 6.1.1.4)
;
S S 0.125 0.123
;
International Tables for Crystallography
(1992, Vol. C, Tables 4.2.6.8 and 6.1.1.4)
;
Cl Cl 0.148 0.159
;
International Tables for Crystallography
(1992, Vol. C, Tables 4.2.6.8 and 6.1.1.4)
;
F F 0.017 0.010
;
International Tables for Crystallography
(1992, Vol. C, Tables 4.2.6.8 and 6.1.1.4)
;

loop_
_geom_angle_atom_site_label_1
_geom_angle_atom_site_label_2
_geom_angle_atom_site_label_3
_geom_angle
_geom_angle_publ_flag
_geom_angle_site_symmetry_1
_geom_angle_site_symmetry_2
_geom_angle_site_symmetry_3
S(1) Ni(1) S(2) 79.26(2) yes . . .
S(1) Ni(1) N(1) 88.89(5) yes . . .
S(1) Ni(1) N(2) 168.07(5) yes . . .
S(2) Ni(1) N(1) 167.56(5) yes . . .
S(2) Ni(1) N(2) 89.24(5) yes . . .
N(1) Ni(1) N(2) 102.34(7) yes . . .
S(1) Ni(2) S(2) 77.80(2) yes . . .
S(1) Ni(2) C(12) 95.28(7) yes . . .
S(1) Ni(2) C(17) 173.79(7) yes . . .
S(2) Ni(2) C(12) 173.06(7) yes . . .
S(2) Ni(2) C(17) 96.09(7) yes . . .
C(12) Ni(2) C(17) 90.82(10) yes . . .
Ni(1) S(1) Ni(2) 78.658(19) yes . . .
Ni(1) S(1) C(1) 99.77(8) yes . . .
Ni(2) S(1) C(1) 113.78(8) yes . . .
Ni(1) S(2) Ni(2) 78.282(18) yes . . .
Ni(1) S(2) C(7) 99.38(8) yes . . .
Ni(2) S(2) C(7) 114.56(8) yes . . .
O(1) S(3) O(2) 114.75(11) yes . . .
O(1) S(3) O(3) 115.47(10) yes . . .
O(1) S(3) C(22) 102.05(11) yes . . .
O(2) S(3) O(3) 115.06(12) yes . . .
O(2) S(3) C(22) 103.87(11) yes . . .
O(3) S(3) C(22) 103.08(11) yes . . .
O(4) S(4) O(5) 113.62(18) yes . . .
O(4) S(4) O(6) 115.61(17) yes . . .
O(4) S(4) C(23) 102.59(16) yes . . .
O(5) S(4) O(6) 115.52(14) yes . . .
O(5) S(4) C(23) 103.99(14) yes . . .
O(6) S(4) C(23) 103.15(14) yes . . .
Ni(1) N(1) C(2) 105.63(12) yes . . .
Ni(1) N(1) C(3) 116.04(14) yes . . .
Ni(1) N(1) C(8) 107.00(13) yes . . .
C(2) N(1) C(3) 106.92(17) yes . . .
C(2) N(1) C(8) 111.10(17) yes . . .
C(3) N(1) C(8) 110.10(17) yes . . .
Ni(1) N(2) C(5) 115.79(14) yes . . .
Ni(1) N(2) C(6) 105.43(14) yes . . .
Ni(1) N(2) C(10) 106.94(13) yes . . .
C(5) N(2) C(6) 106.63(18) yes . . .
C(5) N(2) C(10) 110.38(18) yes . . .
C(6) N(2) C(10) 111.63(16) yes . . .
C(12) N(3) C(13) 177.0(2) yes . . .
C(17) N(4) C(18) 174.2(2) yes . . .
S(1) C(1) C(2) 109.15(15) yes . . .
N(1) C(2) C(1) 111.76(18) yes . . .
N(1) C(3) C(4) 113.93(19) yes . . .
C(3) C(4) C(5) 112.0(2) yes . . .
N(2) C(5) C(4) 113.9(2) yes . . .
N(2) C(6) C(7) 112.22(19) yes . . .
S(2) C(7) C(6) 109.49(16) yes . . .
N(1) C(8) C(9) 116.04(19) yes . . .
N(2) C(10) C(11) 116.7(2) yes . . .
Ni(2) C(12) N(3) 175.9(2) yes . . .
N(3) C(13) C(14) 106.35(19) yes . . .
N(3) C(13) C(15) 107.45(19) yes . . .
N(3) C(13) C(16) 107.30(19) yes . . .
C(14) C(13) C(15) 111.5(2) yes . . .
C(14) C(13) C(16) 112.3(2) yes . . .
C(15) C(13) C(16) 111.5(2) yes . . .
Ni(2) C(17) N(4) 175.6(2) yes . . .
N(4) C(18) C(19) 106.3(2) yes . . .
N(4) C(18) C(20) 107.2(2) yes . . .
N(4) C(18) C(21) 106.60(19) yes . . .
C(19) C(18) C(20) 111.5(2) yes . . .
C(19) C(18) C(21) 112.1(2) yes . . .
C(20) C(18) C(21) 112.6(2) yes . . .
S(3) C(22) F(1) 111.15(18) yes . . .
S(3) C(22) F(2) 111.27(17) yes . . .
S(3) C(22) F(3) 112.21(17) yes . . .
F(1) C(22) F(2) 108.3(2) yes . . .
F(1) C(22) F(3) 106.86(19) yes . . .
F(2) C(22) F(3) 106.8(2) yes . . .
S(4) C(23) F(4) 112.1(2) yes . . .
S(4) C(23) F(5) 110.71(19) yes . . .
S(4) C(23) F(6) 113.2(2) yes . . .
F(4) C(23) F(5) 105.6(2) yes . . .
F(4) C(23) F(6) 110.3(2) yes . . .
F(5) C(23) F(6) 104.3(2) yes . . .
Cl(1) C(24) Cl(2) 112.43(17) yes . . .
S(1) C(1) H(1A) 109.8 no . . .
S(1) C(1) H(1B) 109.9 no . . .
C(2) C(1) H(1A) 109.8 no . . .
C(2) C(1) H(1B) 109.9 no . . .
H(1A) C(1) H(1B) 108.3 no . . .
N(1) C(2) H(2A) 109.3 no . . .
N(1) C(2) H(2B) 109.3 no . . .
C(1) C(2) H(2A) 109.3 no . . .
C(1) C(2) H(2B) 109.3 no . . .
H(2A) C(2) H(2B) 107.9 no . . .
N(1) C(3) H(3A) 108.8 no . . .
N(1) C(3) H(3B) 108.8 no . . .
C(4) C(3) H(3A) 108.8 no . . .
C(4) C(3) H(3B) 108.8 no . . .
H(3A) C(3) H(3B) 107.7 no . . .
C(3) C(4) H(4A) 109.2 no . . .
C(3) C(4) H(4B) 109.2 no . . .
C(5) C(4) H(4A) 109.2 no . . .
C(5) C(4) H(4B) 109.2 no . . .
H(4A) C(4) H(4B) 107.9 no . . .
N(2) C(5) H(5A) 108.8 no . . .
N(2) C(5) H(5B) 108.8 no . . .
C(4) C(5) H(5A) 108.8 no . . .
C(4) C(5) H(5B) 108.8 no . . .
H(5A) C(5) H(5B) 107.7 no . . .
N(2) C(6) H(6A) 109.2 no . . .
N(2) C(6) H(6B) 109.2 no . . .
C(7) C(6) H(6A) 109.2 no . . .
C(7) C(6) H(6B) 109.2 no . . .
H(6A) C(6) H(6B) 107.9 no . . .
S(2) C(7) H(7A) 109.8 no . . .
S(2) C(7) H(7B) 109.8 no . . .
C(6) C(7) H(7A) 109.8 no . . .
C(6) C(7) H(7B) 109.8 no . . .
H(7A) C(7) H(7B) 108.2 no . . .
N(1) C(8) H(8A) 108.3 no . . .
N(1) C(8) H(8B) 108.3 no . . .
C(9) C(8) H(8A) 108.3 no . . .
C(9) C(8) H(8B) 108.3 no . . .
H(8A) C(8) H(8B) 107.4 no . . .
C(8) C(9) H(9A) 109.5 no . . .
C(8) C(9) H(9B) 109.5 no . . .
C(8) C(9) H(9C) 109.5 no . . .
H(9A) C(9) H(9B) 109.5 no . . .
H(9A) C(9) H(9C) 109.5 no . . .
H(9B) C(9) H(9C) 109.5 no . . .
N(2) C(10) H(10A) 108.1 no . . .
N(2) C(10) H(10B) 108.1 no . . .
C(11) C(10) H(10A) 108.1 no . . .
C(11) C(10) H(10B) 108.1 no . . .
H(10A) C(10) H(10B) 107.3 no . . .
C(10) C(11) H(11A) 109.5 no . . .
C(10) C(11) H(11B) 109.5 no . . .
C(10) C(11) H(11C) 109.5 no . . .
H(11A) C(11) H(11B) 109.5 no . . .
H(11A) C(11) H(11C) 109.5 no . . .
H(11B) C(11) H(11C) 109.5 no . . .
C(13) C(14) H(14A) 109.5 no . . .
C(13) C(14) H(14B) 109.5 no . . .
C(13) C(14) H(14C) 109.5 no . . .
H(14A) C(14) H(14B) 109.5 no . . .
H(14A) C(14) H(14C) 109.5 no . . .
H(14B) C(14) H(14C) 109.5 no . . .
C(13) C(15) H(15A) 109.5 no . . .
C(13) C(15) H(15B) 109.5 no . . .
C(13) C(15) H(15C) 109.5 no . . .
H(15A) C(15) H(15B) 109.5 no . . .
H(15A) C(15) H(15C) 109.5 no . . .
H(15B) C(15) H(15C) 109.5 no . . .
C(13) C(16) H(16A) 109.5 no . . .
C(13) C(16) H(16B) 109.5 no . . .
C(13) C(16) H(16C) 109.5 no . . .
H(16A) C(16) H(16B) 109.5 no . . .
H(16A) C(16) H(16C) 109.5 no . . .
H(16B) C(16) H(16C) 109.5 no . . .
C(18) C(19) H(19A) 109.5 no . . .
C(18) C(19) H(19B) 109.5 no . . .
C(18) C(19) H(19C) 109.5 no . . .
H(19A) C(19) H(19B) 109.5 no . . .
H(19A) C(19) H(19C) 109.5 no . . .
H(19B) C(19) H(19C) 109.5 no . . .
C(18) C(20) H(20A) 109.5 no . . .
C(18) C(20) H(20B) 109.5 no . . .
C(18) C(20) H(20C) 109.5 no . . .
H(20A) C(20) H(20B) 109.5 no . . .
H(20A) C(20) H(20C) 109.5 no . . .
H(20B) C(20) H(20C) 109.5 no . . .
C(18) C(21) H(21A) 109.5 no . . .
C(18) C(21) H(21B) 109.5 no . . .
C(18) C(21) H(21C) 109.5 no . . .
H(21A) C(21) H(21B) 109.5 no . . .
H(21A) C(21) H(21C) 109.5 no . . .
H(21B) C(21) H(21C) 109.5 no . . .
Cl(1) C(24) H(24A) 109.1 no . . .
Cl(1) C(24) H(24B) 109.1 no . . .
Cl(2) C(24) H(24A) 109.1 no . . .
Cl(2) C(24) H(24B) 109.1 no . . .
H(24A) C(24) H(24B) 107.8 no . . .

loop_
_geom_bond_atom_site_label_1
_geom_bond_atom_site_label_2
_geom_bond_distance
_geom_bond_publ_flag
_geom_bond_site_symmetry_1
_geom_bond_site_symmetry_2
Ni(1) S(1) 2.1635(6) yes . .
Ni(1) S(2) 2.1667(5) yes . .
Ni(1) N(1) 1.9790(18) yes . .
Ni(1) N(2) 1.9840(19) yes . .
Ni(2) S(1) 2.1919(5) yes . .
Ni(2) S(2) 2.2062(5) yes . .
Ni(2) C(12) 1.851(2) yes . .
Ni(2) C(17) 1.847(2) yes . .
Cl(1) C(24) 1.752(2) yes . .
Cl(2) C(24) 1.742(3) yes . .
S(1) C(1) 1.818(2) yes . .
S(2) C(7) 1.826(2) yes . .
S(3) O(1) 1.4415(18) yes . .
S(3) O(2) 1.4357(18) yes . .
S(3) O(3) 1.4386(19) yes . .
S(3) C(22) 1.822(2) yes . .
S(4) O(4) 1.418(2) yes . .
S(4) O(5) 1.426(2) yes . .
S(4) O(6) 1.421(2) yes . .
S(4) C(23) 1.815(2) yes . .
F(1) C(22) 1.334(3) yes . .
F(2) C(22) 1.330(2) yes . .
F(3) C(22) 1.337(3) yes . .
F(4) C(23) 1.321(3) yes . .
F(5) C(23) 1.341(3) yes . .
F(6) C(23) 1.304(3) yes . .
N(1) C(2) 1.504(2) yes . .
N(1) C(3) 1.496(3) yes . .
N(1) C(8) 1.510(2) yes . .
N(2) C(5) 1.492(3) yes . .
N(2) C(6) 1.506(2) yes . .
N(2) C(10) 1.507(2) yes . .
N(3) C(12) 1.142(3) yes . .
N(3) C(13) 1.468(3) yes . .
N(4) C(17) 1.145(3) yes . .
N(4) C(18) 1.466(3) yes . .
C(1) C(2) 1.504(3) yes . .
C(3) C(4) 1.519(3) yes . .
C(4) C(5) 1.514(3) yes . .
C(6) C(7) 1.500(3) yes . .
C(8) C(9) 1.525(3) yes . .
C(10) C(11) 1.526(4) yes . .
C(13) C(14) 1.528(3) yes . .
C(13) C(15) 1.522(3) yes . .
C(13) C(16) 1.524(3) yes . .
C(18) C(19) 1.514(4) yes . .
C(18) C(20) 1.513(3) yes . .
C(18) C(21) 1.514(3) yes . .

loop_
_geom_contact_atom_site_label_1
_geom_contact_atom_site_label_2
_geom_contact_distance
_geom_contact_publ_flag
_geom_contact_site_symmetry_1
_geom_contact_site_symmetry_2
Ni(1) O(1) 3.2530(17) ? . .
Ni(2) O(1) 2.9306(17) ? . .
Cl(2) F(4) 3.483(2) ? . 1_455
Cl(2) O(5) 3.598(2) ? . .
S(1) O(6) 3.296(2) ? . 4_455
F(1) N(3) 3.323(2) ? . 1_655
F(1) C(12) 3.136(2) ? . 1_655
F(1) C(17) 3.410(2) ? . 1_655
F(2) F(6) 2.978(2) ? . .
F(2) C(8) 3.475(3) ? . 2_545
F(2) C(20) 3.564(3) ? . 1_655
F(3) C(8) 3.359(2) ? . 2_545
F(3) C(10) 3.490(2) ? . 2_545
F(4) Cl(2) 3.483(2) ? . 1_655
F(4) C(1) 3.207(3) ? . 4_554
F(4) C(20) 3.148(3) ? . 1_655
F(5) C(19) 3.217(4) ? . .
F(5) C(19) 3.472(4) ? . 3_555
F(5) C(20) 3.532(4) ? . 3_555
F(6) F(2) 2.978(2) ? . .
F(6) C(6) 3.126(3) ? . .
F(6) C(19) 3.419(4) ? . .
O(1) Ni(1) 3.2530(17) ? . .
O(1) Ni(2) 2.9306(17) ? . .
O(1) C(2) 3.399(2) ? . .
O(1) C(6) 3.346(2) ? . .
O(1) C(12) 3.229(2) ? . .
O(1) C(17) 3.185(2) ? . .
O(2) C(24) 3.453(3) ? . 4_555
O(3) C(8) 3.599(3) ? . 2_545
O(4) C(16) 3.514(3) ? . 4_554
O(5) Cl(2) 3.598(2) ? . .
O(5) C(7) 3.446(3) ? . .
O(5) C(19) 3.480(4) ? . .
O(5) C(24) 3.260(3) ? . .
O(6) S(1) 3.296(2) ? . 4_554
O(6) C(1) 3.135(3) ? . 4_554
O(6) C(3) 3.359(3) ? . 4_454
N(3) F(1) 3.323(2) ? . 1_455
C(1) F(4) 3.207(3) ? . 4_455
C(1) O(6) 3.135(3) ? . 4_455
C(2) O(1) 3.399(2) ? . .
C(3) O(6) 3.359(3) ? . 4_555
C(6) F(6) 3.126(3) ? . .
C(6) O(1) 3.346(2) ? . .
C(7) O(5) 3.446(3) ? . .
C(8) F(2) 3.475(3) ? . 2_555
C(8) F(3) 3.359(2) ? . 2_555
C(8) O(3) 3.599(3) ? . 2_555
C(10) F(3) 3.490(2) ? . 2_555
C(12) F(1) 3.136(2) ? . 1_455
C(12) O(1) 3.229(2) ? . .
C(16) O(4) 3.514(3) ? . 4_455
C(17) F(1) 3.410(2) ? . 1_455
C(17) O(1) 3.185(2) ? . .
C(19) F(5) 3.217(4) ? . .
C(19) F(5) 3.472(4) ? . 3_555
C(19) F(6) 3.419(4) ? . .
C(19) O(5) 3.480(4) ? . .
C(20) F(2) 3.564(3) ? . 1_455
C(20) F(4) 3.148(3) ? . 1_455
C(20) F(5) 3.532(4) ? . 3_555
C(24) O(2) 3.453(3) ? . 4_454
C(24) O(5) 3.260(3) ? . .
Ni(1) H(2A) 2.933 ? . .
Ni(1) H(3A) 3.236 ? . .
Ni(1) H(4A) 3.272 ? . .
Ni(1) H(5B) 3.223 ? . .
Ni(1) H(6B) 2.940 ? . .
Ni(1) H(8A) 2.745 ? . .
Ni(1) H(8B) 3.050 ? . .
Ni(1) H(10A) 2.994 ? . .
Ni(1) H(10B) 2.783 ? . .
Ni(2) H(1B) 3.417 ? . .
Ni(2) H(2A) 3.473 ? . .
Ni(2) H(4B) 3.420 ? . 1_455
Ni(2) H(6B) 3.521 ? . .
Ni(2) H(7A) 3.454 ? . .
Cl(1) H(7B) 2.863 ? . .
Cl(1) H(24A) 2.277 ? . .
Cl(1) H(24B) 2.277 ? . .
Cl(1) H(11B) 3.048 ? . 3_565
Cl(1) H(14B) 3.161 ? . 2_455
Cl(1) H(15A) 3.357 ? . 4_454
Cl(1) H(15B) 3.185 ? . 2_455
Cl(1) H(16A) 3.456 ? . 4_554
Cl(1) H(16B) 2.826 ? . 2_455
Cl(1) H(16B) 3.285 ? . 4_554
Cl(2) H(1B) 3.356 ? . 4_454
Cl(2) H(2B) 3.159 ? . 4_454
Cl(2) H(7A) 3.320 ? . .
Cl(2) H(7B) 3.436 ? . .
Cl(2) H(24A) 2.268 ? . .
Cl(2) H(24B) 2.268 ? . .
Cl(2) H(15C) 3.037 ? . 4_454
S(1) H(1A) 2.347 ? . .
S(1) H(1B) 2.347 ? . .
S(1) H(2A) 3.012 ? . .
S(1) H(2B) 3.577 ? . .
S(1) H(4B) 3.097 ? . 1_455
S(1) H(8A) 2.821 ? . .
S(1) H(21B) 3.237 ? . 2_455
S(1) H(21C) 3.388 ? . 2_455
S(2) H(4B) 3.473 ? . 1_455
S(2) H(6A) 3.584 ? . .
S(2) H(6B) 3.025 ? . .
S(2) H(7A) 2.353 ? . .
S(2) H(7B) 2.353 ? . .
S(2) H(10B) 2.843 ? . .
S(2) H(14A) 3.598 ? . 2_455
S(2) H(14B) 3.321 ? . 2_455
S(3) H(2A) 3.130 ? . .
S(3) H(8B) 3.592 ? . 2_545
S(3) H(10A) 3.281 ? . 2_545
S(3) H(14C) 3.572 ? . .
S(4) H(1B) 3.393 ? . 4_554
S(4) H(3B) 3.472 ? . 4_454
S(4) H(6A) 3.412 ? . .
S(4) H(24B) 3.064 ? . .
S(4) H(9C) 3.502 ? . 4_454
S(4) H(16A) 3.461 ? . 4_554
S(4) H(19A) 3.510 ? . .
F(1) H(3A) 2.787 ? . .
F(1) H(5B) 2.753 ? . .
F(1) H(16C) 2.979 ? . 1_655
F(2) H(5B) 3.369 ? . .
F(2) H(6B) 3.328 ? . .
F(2) H(8A) 3.158 ? . 2_545
F(2) H(8B) 3.023 ? . 2_545
F(2) H(9B) 3.205 ? . 2_545
F(2) H(19C) 3.395 ? . .
F(2) H(20A) 2.618 ? . 1_655
F(2) H(21C) 3.377 ? . 1_655
F(3) H(8A) 2.891 ? . 2_545
F(3) H(8B) 2.887 ? . 2_545
F(3) H(10A) 2.923 ? . 2_545
F(3) H(10B) 3.116 ? . 2_545
F(3) H(14A) 2.682 ? . 1_655
F(3) H(16C) 2.839 ? . 1_655
F(3) H(21C) 2.888 ? . 1_655
F(4) H(1A) 2.430 ? . 4_554
F(4) H(1B) 3.118 ? . 4_554
F(4) H(9A) 3.256 ? . 4_554
F(4) H(20A) 3.076 ? . 1_655
F(4) H(20B) 3.283 ? . 1_655
F(4) H(20B) 3.400 ? . 3_555
F(4) H(20C) 2.596 ? . 1_655
F(5) H(9B) 2.841 ? . 2_545
F(5) H(19A) 2.900 ? . .
F(5) H(19B) 3.065 ? . .
F(5) H(19B) 2.605 ? . 3_555
F(5) H(19C) 3.144 ? . .
F(5) H(20B) 2.669 ? . 3_555
F(5) H(21B) 3.155 ? . 3_555
F(6) H(6A) 2.649 ? . .
F(6) H(6B) 2.745 ? . .
F(6) H(7A) 3.478 ? . .
F(6) H(9B) 3.437 ? . 2_545
F(6) H(19A) 3.027 ? . .
F(6) H(19C) 2.964 ? . .
F(6) H(20A) 3.159 ? . 1_655
F(6) H(20C) 3.589 ? . 1_655
O(1) H(2A) 2.546 ? . .
O(1) H(3A) 3.042 ? . .
O(1) H(5B) 2.996 ? . .
O(1) H(6B) 2.489 ? . .
O(2) H(2A) 2.750 ? . .
O(2) H(3A) 3.525 ? . .
O(2) H(10A) 3.107 ? . 2_545
O(2) H(24A) 2.530 ? . 4_555
O(2) H(11B) 3.212 ? . 2_545
O(2) H(14C) 3.535 ? . .
O(2) H(15A) 2.776 ? . .
O(2) H(16C) 2.848 ? . 1_655
O(3) H(4A) 2.677 ? . 2_545
O(3) H(8B) 2.617 ? . 2_545
O(3) H(10A) 2.708 ? . 2_545
O(3) H(14C) 2.798 ? . .
O(3) H(19C) 3.235 ? . .
O(3) H(21A) 2.716 ? . .
O(4) H(1B) 3.149 ? . 4_554
O(4) H(6A) 2.732 ? . .
O(4) H(7B) 3.458 ? . .
O(4) H(24B) 3.024 ? . .
O(4) H(11C) 2.934 ? . .
O(4) H(15C) 2.795 ? . 4_554
O(4) H(16A) 2.587 ? . 4_554
O(5) H(2B) 3.229 ? . 4_454
O(5) H(3B) 3.544 ? . 4_454
O(5) H(6A) 3.481 ? . .
O(5) H(7A) 2.768 ? . .
O(5) H(7B) 3.398 ? . .
O(5) H(24B) 2.390 ? . .
O(5) H(9A) 3.425 ? . 4_454
O(5) H(9C) 3.013 ? . 4_454
O(5) H(19A) 2.522 ? . .
O(6) H(1A) 2.946 ? . 4_554
O(6) H(1B) 2.827 ? . 4_554
O(6) H(3A) 3.469 ? . 4_454
O(6) H(3B) 2.466 ? . 4_454
O(6) H(9C) 3.044 ? . 4_454
O(6) H(21B) 2.811 ? . 3_555
N(1) H(1A) 2.833 ? . .
N(1) H(1B) 3.325 ? . .
N(1) H(2A) 2.056 ? . .
N(1) H(2B) 2.056 ? . .
N(1) H(3A) 2.042 ? . .
N(1) H(3B) 2.042 ? . .
N(1) H(4A) 2.653 ? . .
N(1) H(4B) 3.351 ? . .
N(1) H(5B) 3.368 ? . .
N(1) H(8A) 2.048 ? . .
N(1) H(8B) 2.049 ? . .
N(1) H(9A) 2.819 ? . .
N(1) H(9B) 3.393 ? . .
N(1) H(9C) 2.753 ? . .
N(2) H(3A) 3.382 ? . .
N(2) H(4A) 2.641 ? . .
N(2) H(4B) 3.342 ? . .
N(2) H(5A) 2.039 ? . .
N(2) H(5B) 2.039 ? . .
N(2) H(6A) 2.056 ? . .
N(2) H(6B) 2.056 ? . .
N(2) H(7A) 3.328 ? . .
N(2) H(7B) 2.842 ? . .
N(2) H(10A) 2.044 ? . .
N(2) H(10B) 2.044 ? . .
N(2) H(11A) 2.788 ? . .
N(2) H(11B) 3.399 ? . .
N(2) H(11C) 2.806 ? . .
N(3) H(1B) 3.048 ? . .
N(3) H(14A) 2.586 ? . .
N(3) H(14B) 3.253 ? . .
N(3) H(14C) 2.582 ? . .
N(3) H(15A) 2.586 ? . .
N(3) H(15B) 3.261 ? . .
N(3) H(15C) 2.613 ? . .
N(3) H(16A) 2.606 ? . .
N(3) H(16B) 3.261 ? . .
N(3) H(16C) 2.591 ? . .
N(4) H(7A) 3.147 ? . .
N(4) H(19A) 2.600 ? . .
N(4) H(19B) 3.241 ? . .
N(4) H(19C) 2.541 ? . .
N(4) H(20A) 2.599 ? . .
N(4) H(20B) 3.251 ? . .
N(4) H(20C) 2.574 ? . .
N(4) H(21A) 2.569 ? . .
N(4) H(21B) 3.245 ? . .
N(4) H(21C) 2.584 ? . .
C(1) H(1A) 0.990 ? . .
C(1) H(1B) 0.990 ? . .
C(1) H(2A) 2.055 ? . .
C(1) H(2B) 2.055 ? . .
C(1) H(8A) 2.719 ? . .
C(1) H(9A) 2.902 ? . .
C(2) H(1A) 2.062 ? . .
C(2) H(1B) 2.062 ? . .
C(2) H(2A) 0.990 ? . .
C(2) H(2B) 0.990 ? . .
C(2) H(3A) 2.446 ? . .
C(2) H(3B) 2.716 ? . .
C(2) H(8A) 2.773 ? . .
C(2) H(8B) 3.321 ? . .
C(2) H(24A) 3.103 ? . 4_555
C(2) H(9A) 2.676 ? . .
C(2) H(9C) 3.144 ? . .
C(3) H(2A) 2.584 ? . .
C(3) H(2B) 2.585 ? . .
C(3) H(3A) 0.990 ? . .
C(3) H(3B) 0.990 ? . .
C(3) H(4A) 2.068 ? . .
C(3) H(4B) 2.068 ? . .
C(3) H(5A) 3.343 ? . .
C(3) H(5B) 2.618 ? . .
C(3) H(8A) 3.300 ? . .
C(3) H(8B) 2.584 ? . .
C(3) H(9A) 3.558 ? . .
C(3) H(9C) 2.811 ? . .
C(4) H(3A) 2.062 ? . .
C(4) H(3B) 2.062 ? . .
C(4) H(4A) 0.990 ? . .
C(4) H(4B) 0.990 ? . .
C(4) H(5A) 2.059 ? . .
C(4) H(5B) 2.059 ? . .
C(4) H(8B) 2.779 ? . .
C(4) H(10A) 2.788 ? . .
C(4) H(21A) 3.454 ? . 2_555
C(5) H(3A) 2.623 ? . .
C(5) H(3B) 3.343 ? . .
C(5) H(4A) 2.064 ? . .
C(5) H(4B) 2.064 ? . .
C(5) H(5A) 0.990 ? . .
C(5) H(5B) 0.990 ? . .
C(5) H(6A) 2.585 ? . .
C(5) H(6B) 2.566 ? . .
C(5) H(10A) 2.620 ? . .
C(5) H(10B) 3.302 ? . .
C(5) H(11A) 2.786 ? . .
C(5) H(11C) 3.460 ? . .
C(6) H(5A) 2.705 ? . .
C(6) H(5B) 2.440 ? . .
C(6) H(6A) 0.990 ? . .
C(6) H(6B) 0.990 ? . .
C(6) H(7A) 2.058 ? . .
C(6) H(7B) 2.058 ? . .
C(6) H(10A) 3.330 ? . .
C(6) H(10B) 2.738 ? . .
C(6) H(11A) 3.290 ? . .
C(6) H(11C) 2.718 ? . .
C(7) H(6A) 2.050 ? . .
C(7) H(6B) 2.050 ? . .
C(7) H(7A) 0.990 ? . .
C(7) H(7B) 0.990 ? . .
C(7) H(10B) 2.695 ? . .
C(7) H(24B) 3.349 ? . .
C(7) H(11C) 3.068 ? . .
C(8) H(1A) 2.783 ? . .
C(8) H(2A) 3.336 ? . .
C(8) H(2B) 2.688 ? . .
C(8) H(3A) 3.295 ? . .
C(8) H(3B) 2.538 ? . .
C(8) H(4A) 2.808 ? . .
C(8) H(8A) 0.990 ? . .
C(8) H(8B) 0.990 ? . .
C(8) H(9A) 2.069 ? . .
C(8) H(9B) 2.069 ? . .
C(8) H(9C) 2.069 ? . .
C(9) H(1A) 2.941 ? . .
C(9) H(2B) 2.608 ? . .
C(9) H(3B) 2.698 ? . .
C(9) H(8A) 2.062 ? . .
C(9) H(8B) 2.062 ? . .
C(9) H(9A) 0.980 ? . .
C(9) H(9B) 0.980 ? . .
C(9) H(9C) 0.980 ? . .
C(9) H(19B) 3.228 ? . 2_555
C(9) H(19C) 3.200 ? . 2_555
C(10) H(4A) 2.785 ? . .
C(10) H(5A) 2.546 ? . .
C(10) H(5B) 3.295 ? . .
C(10) H(6A) 2.692 ? . .
C(10) H(6B) 3.340 ? . .
C(10) H(7B) 2.818 ? . .
C(10) H(10A) 0.990 ? . .
C(10) H(10B) 0.990 ? . .
C(10) H(11A) 2.071 ? . .
C(10) H(11B) 2.071 ? . .
C(10) H(11C) 2.071 ? . .
C(11) H(5A) 2.648 ? . .
C(11) H(6A) 2.676 ? . .
C(11) H(7B) 3.097 ? . .
C(11) H(10A) 2.062 ? . .
C(11) H(10B) 2.062 ? . .
C(11) H(11A) 0.980 ? . .
C(11) H(11B) 0.980 ? . .
C(11) H(11C) 0.980 ? . .
C(11) H(15A) 3.580 ? . 2_555
C(11) H(15B) 3.594 ? . 4_554
C(12) H(1B) 2.805 ? . .
C(12) H(2A) 3.386 ? . .
C(12) H(14A) 3.361 ? . .
C(12) H(14C) 3.356 ? . .
C(12) H(15A) 3.402 ? . .
C(12) H(15C) 3.464 ? . .
C(12) H(16A) 3.453 ? . .
C(12) H(16C) 3.408 ? . .
C(13) H(14A) 2.072 ? . .
C(13) H(14B) 2.072 ? . .
C(13) H(14C) 2.072 ? . .
C(13) H(15A) 2.066 ? . .
C(13) H(15B) 2.066 ? . .
C(13) H(15C) 2.066 ? . .
C(13) H(16A) 2.068 ? . .
C(13) H(16B) 2.068 ? . .
C(13) H(16C) 2.068 ? . .
C(14) H(11A) 3.512 ? . 2_545
C(14) H(14A) 0.980 ? . .
C(14) H(14B) 0.980 ? . .
C(14) H(14C) 0.980 ? . .
C(14) H(15A) 2.698 ? . .
C(14) H(15B) 2.727 ? . .
C(14) H(15C) 3.361 ? . .
C(14) H(16A) 3.372 ? . .
C(14) H(16B) 2.748 ? . .
C(14) H(16C) 2.713 ? . .
C(15) H(24A) 3.338 ? . 4_555
C(15) H(11B) 3.582 ? . 2_545
C(15) H(14A) 3.360 ? . .
C(15) H(14B) 2.736 ? . .
C(15) H(14C) 2.693 ? . .
C(15) H(15A) 0.980 ? . .
C(15) H(15B) 0.980 ? . .
C(15) H(15C) 0.980 ? . .
C(15) H(16A) 2.686 ? . .
C(15) H(16B) 2.738 ? . .
C(15) H(16C) 3.357 ? . .
C(16) H(24B) 3.573 ? . 4_455
C(16) H(14A) 2.709 ? . .
C(16) H(14B) 2.754 ? . .
C(16) H(14C) 3.371 ? . .
C(16) H(15A) 3.357 ? . .
C(16) H(15B) 2.745 ? . .
C(16) H(15C) 2.679 ? . .
C(16) H(16A) 0.980 ? . .
C(16) H(16B) 0.980 ? . .
C(16) H(16C) 0.980 ? . .
C(17) H(6B) 3.467 ? . .
C(17) H(7A) 2.887 ? . .
C(17) H(19A) 3.403 ? . .
C(17) H(19C) 3.278 ? . .
C(17) H(20A) 3.486 ? . .
C(17) H(20C) 3.445 ? . .
C(17) H(21A) 3.328 ? . .
C(17) H(21C) 3.400 ? . .
C(18) H(19A) 2.059 ? . .
C(18) H(19B) 2.059 ? . .
C(18) H(19C) 2.059 ? . .
C(18) H(20A) 2.059 ? . .
C(18) H(20B) 2.059 ? . .
C(18) H(20C) 2.059 ? . .
C(18) H(21A) 2.060 ? . .
C(18) H(21B) 2.060 ? . .
C(18) H(21C) 2.060 ? . .
C(19) H(9B) 3.110 ? . 2_545
C(19) H(9C) 3.345 ? . 2_545
C(19) H(19A) 0.980 ? . .
C(19) H(19B) 0.980 ? . .
C(19) H(19C) 0.980 ? . .
C(19) H(20A) 3.343 ? . .
C(19) H(20B) 2.714 ? . .
C(19) H(20C) 2.679 ? . .
C(19) H(21A) 2.687 ? . .
C(19) H(21B) 2.731 ? . .
C(19) H(21C) 3.350 ? . .
C(20) H(19A) 2.645 ? . .
C(20) H(19B) 2.752 ? . .
C(20) H(19C) 3.340 ? . .
C(20) H(20A) 0.980 ? . .
C(20) H(20B) 0.980 ? . .
C(20) H(20C) 0.980 ? . .
C(20) H(21A) 3.355 ? . .
C(20) H(21B) 2.745 ? . .
C(20) H(21C) 2.692 ? . .
C(21) H(8A) 3.535 ? . 2_445
C(21) H(19A) 3.351 ? . .
C(21) H(19B) 2.709 ? . .
C(21) H(19C) 2.709 ? . .
C(21) H(20A) 2.685 ? . .
C(21) H(20B) 2.752 ? . .
C(21) H(20C) 3.354 ? . .
C(21) H(21A) 0.980 ? . .
C(21) H(21B) 0.980 ? . .
C(21) H(21C) 0.980 ? . .
C(22) H(5B) 3.432 ? . .
C(22) H(8A) 3.576 ? . 2_545
C(22) H(8B) 3.272 ? . 2_545
C(22) H(16C) 3.276 ? . 1_655
C(23) H(1A) 3.372 ? . 4_554
C(23) H(6A) 3.422 ? . .
C(23) H(19A) 3.278 ? . .
C(23) H(20A) 3.535 ? . 1_655
C(23) H(20C) 3.581 ? . 1_655
C(24) H(2A) 3.487 ? . 4_454
C(24) H(2B) 3.071 ? . 4_454
C(24) H(7A) 3.542 ? . .
C(24) H(7B) 3.046 ? . .
C(24) H(24A) 0.990 ? . .
C(24) H(24B) 0.990 ? . .
C(24) H(15A) 3.215 ? . 4_454
C(24) H(15C) 3.468 ? . 4_454
C(24) H(16A) 3.361 ? . 4_554
H(1A) S(1) 2.347 ? . .
H(1A) F(4) 2.430 ? . 4_455
H(1A) O(6) 2.946 ? . 4_455
H(1A) N(1) 2.833 ? . .
H(1A) C(1) 0.990 ? . .
H(1A) C(2) 2.062 ? . .
H(1A) C(8) 2.783 ? . .
H(1A) C(9) 2.941 ? . .
H(1A) C(23) 3.372 ? . 4_455
H(1A) H(1B) 1.605 ? . .
H(1A) H(2A) 2.843 ? . .
H(1A) H(2B) 2.273 ? . .
H(1A) H(8A) 2.424 ? . .
H(1A) H(9A) 2.291 ? . .
H(1A) H(9B) 3.533 ? . .
H(1A) H(21B) 3.141 ? . 2_455
H(1B) Ni(2) 3.417 ? . .
H(1B) Cl(2) 3.356 ? . 4_555
H(1B) S(1) 2.347 ? . .
H(1B) S(4) 3.393 ? . 4_455
H(1B) F(4) 3.118 ? . 4_455
H(1B) O(4) 3.149 ? . 4_455
H(1B) O(6) 2.827 ? . 4_455
H(1B) N(1) 3.325 ? . .
H(1B) N(3) 3.048 ? . .
H(1B) C(1) 0.990 ? . .
H(1B) C(2) 2.062 ? . .
H(1B) C(12) 2.805 ? . .
H(1B) H(1A) 1.605 ? . .
H(1B) H(2A) 2.268 ? . .
H(1B) H(2B) 2.452 ? . .
H(1B) H(24A) 3.406 ? . 4_555
H(1B) H(9A) 3.573 ? . .
H(1B) H(15C) 3.018 ? . .
H(2A) Ni(1) 2.933 ? . .
H(2A) Ni(2) 3.473 ? . .
H(2A) S(1) 3.012 ? . .
H(2A) S(3) 3.130 ? . .
H(2A) O(1) 2.546 ? . .
H(2A) O(2) 2.750 ? . .
H(2A) N(1) 2.056 ? . .
H(2A) C(1) 2.055 ? . .
H(2A) C(2) 0.990 ? . .
H(2A) C(3) 2.584 ? . .
H(2A) C(8) 3.336 ? . .
H(2A) C(12) 3.386 ? . .
H(2A) C(24) 3.487 ? . 4_555
H(2A) H(1A) 2.843 ? . .
H(2A) H(1B) 2.268 ? . .
H(2A) H(2B) 1.601 ? . .
H(2A) H(3A) 2.234 ? . .
H(2A) H(3B) 3.043 ? . .
H(2A) H(24A) 2.682 ? . 4_555
H(2B) Cl(2) 3.159 ? . 4_555
H(2B) S(1) 3.577 ? . .
H(2B) O(5) 3.229 ? . 4_555
H(2B) N(1) 2.056 ? . .
H(2B) C(1) 2.055 ? . .
H(2B) C(2) 0.990 ? . .
H(2B) C(3) 2.585 ? . .
H(2B) C(8) 2.688 ? . .
H(2B) C(9) 2.608 ? . .
H(2B) C(24) 3.071 ? . 4_555
H(2B) H(1A) 2.273 ? . .
H(2B) H(1B) 2.452 ? . .
H(2B) H(2A) 1.601 ? . .
H(2B) H(3A) 2.638 ? . .
H(2B) H(3B) 2.520 ? . .
H(2B) H(8A) 3.128 ? . .
H(2B) H(8B) 3.534 ? . .
H(2B) H(24A) 2.678 ? . 4_555
H(2B) H(24B) 2.980 ? . 4_555
H(2B) H(9A) 2.208 ? . .
H(2B) H(9B) 3.563 ? . .
H(2B) H(9C) 2.634 ? . .
H(3A) Ni(1) 3.236 ? . .
H(3A) F(1) 2.787 ? . .
H(3A) O(1) 3.042 ? . .
H(3A) O(2) 3.525 ? . .
H(3A) O(6) 3.469 ? . 4_555
H(3A) N(1) 2.042 ? . .
H(3A) N(2) 3.382 ? . .
H(3A) C(2) 2.446 ? . .
H(3A) C(3) 0.990 ? . .
H(3A) C(4) 2.062 ? . .
H(3A) C(5) 2.623 ? . .
H(3A) C(8) 3.295 ? . .
H(3A) H(2A) 2.234 ? . .
H(3A) H(2B) 2.638 ? . .
H(3A) H(3B) 1.598 ? . .
H(3A) H(4A) 2.855 ? . .
H(3A) H(4B) 2.432 ? . .
H(3A) H(5A) 3.471 ? . .
H(3A) H(5B) 2.341 ? . .
H(3A) H(8B) 3.535 ? . .
H(3A) H(9C) 3.528 ? . .
H(3B) S(4) 3.472 ? . 4_555
H(3B) O(5) 3.544 ? . 4_555
H(3B) O(6) 2.466 ? . 4_555
H(3B) N(1) 2.042 ? . .
H(3B) C(2) 2.716 ? . .
H(3B) C(3) 0.990 ? . .
H(3B) C(4) 2.062 ? . .
H(3B) C(5) 3.343 ? . .
H(3B) C(8) 2.538 ? . .
H(3B) C(9) 2.698 ? . .
H(3B) H(2A) 3.043 ? . .
H(3B) H(2B) 2.520 ? . .
H(3B) H(3A) 1.598 ? . .
H(3B) H(4A) 2.436 ? . .
H(3B) H(4B) 2.274 ? . .
H(3B) H(5B) 3.471 ? . .
H(3B) H(8A) 3.489 ? . .
H(3B) H(8B) 2.663 ? . .
H(3B) H(9A) 3.175 ? . .
H(3B) H(9B) 3.493 ? . .
H(3B) H(9C) 2.117 ? . .
H(3B) H(21A) 3.476 ? . 2_555
H(3B) H(21B) 3.336 ? . 2_555
H(4A) Ni(1) 3.272 ? . .
H(4A) O(3) 2.677 ? . 2_555
H(4A) N(1) 2.653 ? . .
H(4A) N(2) 2.641 ? . .
H(4A) C(3) 2.068 ? . .
H(4A) C(4) 0.990 ? . .
H(4A) C(5) 2.064 ? . .
H(4A) C(8) 2.808 ? . .
H(4A) C(10) 2.785 ? . .
H(4A) H(3A) 2.855 ? . .
H(4A) H(3B) 2.436 ? . .
H(4A) H(4B) 1.601 ? . .
H(4A) H(5A) 2.437 ? . .
H(4A) H(5B) 2.851 ? . .
H(4A) H(8A) 3.525 ? . .
H(4A) H(8B) 2.164 ? . .
H(4A) H(10A) 2.160 ? . .
H(4A) H(10B) 3.552 ? . .
H(4A) H(9C) 3.582 ? . .
H(4A) H(11A) 3.410 ? . .
H(4A) H(14C) 3.137 ? . 2_555
H(4A) H(21A) 2.926 ? . 2_555
H(4B) Ni(2) 3.420 ? . 1_655
H(4B) S(1) 3.097 ? . 1_655
H(4B) S(2) 3.473 ? . 1_655
H(4B) N(1) 3.351 ? . .
H(4B) N(2) 3.342 ? . .
H(4B) C(3) 2.068 ? . .
H(4B) C(4) 0.990 ? . .
H(4B) C(5) 2.064 ? . .
H(4B) H(3A) 2.432 ? . .
H(4B) H(3B) 2.274 ? . .
H(4B) H(4A) 1.601 ? . .
H(4B) H(5A) 2.267 ? . .
H(4B) H(5B) 2.432 ? . .
H(4B) H(8B) 3.478 ? . .
H(4B) H(10A) 3.503 ? . .
H(4B) H(14C) 3.528 ? . 2_555
H(4B) H(21A) 3.175 ? . 2_555
H(4B) H(21B) 3.534 ? . 2_555
H(5A) N(2) 2.039 ? . .
H(5A) C(3) 3.343 ? . .
H(5A) C(4) 2.059 ? . .
H(5A) C(5) 0.990 ? . .
H(5A) C(6) 2.705 ? . .
H(5A) C(10) 2.546 ? . .
H(5A) C(11) 2.648 ? . .
H(5A) H(3A) 3.471 ? . .
H(5A) H(4A) 2.437 ? . .
H(5A) H(4B) 2.267 ? . .
H(5A) H(5B) 1.598 ? . .
H(5A) H(6A) 2.514 ? . .
H(5A) H(6B) 3.017 ? . .
H(5A) H(10A) 2.738 ? . .
H(5A) H(10B) 3.485 ? . .
H(5A) H(11A) 2.088 ? . .
H(5A) H(11B) 3.496 ? . .
H(5A) H(11C) 3.029 ? . .
H(5A) H(14C) 3.589 ? . 2_555
H(5B) Ni(1) 3.223 ? . .
H(5B) F(1) 2.753 ? . .
H(5B) F(2) 3.369 ? . .
H(5B) O(1) 2.996 ? . .
H(5B) N(1) 3.368 ? . .
H(5B) N(2) 2.039 ? . .
H(5B) C(3) 2.618 ? . .
H(5B) C(4) 2.059 ? . .
H(5B) C(5) 0.990 ? . .
H(5B) C(6) 2.440 ? . .
H(5B) C(10) 3.295 ? . .
H(5B) C(22) 3.432 ? . .
H(5B) H(3A) 2.341 ? . .
H(5B) H(3B) 3.471 ? . .
H(5B) H(4A) 2.851 ? . .
H(5B) H(4B) 2.432 ? . .
H(5B) H(5A) 1.598 ? . .
H(5B) H(6A) 2.648 ? . .
H(5B) H(6B) 2.212 ? . .
H(5B) H(10A) 3.564 ? . .
H(5B) H(11A) 3.550 ? . .
H(6A) S(2) 3.584 ? . .
H(6A) S(4) 3.412 ? . .
H(6A) F(6) 2.649 ? . .
H(6A) O(4) 2.732 ? . .
H(6A) O(5) 3.481 ? . .
H(6A) N(2) 2.056 ? . .
H(6A) C(5) 2.585 ? . .
H(6A) C(6) 0.990 ? . .
H(6A) C(7) 2.050 ? . .
H(6A) C(10) 2.692 ? . .
H(6A) C(11) 2.676 ? . .
H(6A) C(23) 3.422 ? . .
H(6A) H(5A) 2.514 ? . .
H(6A) H(5B) 2.648 ? . .
H(6A) H(6B) 1.601 ? . .
H(6A) H(7A) 2.448 ? . .
H(6A) H(7B) 2.264 ? . .
H(6A) H(10A) 3.564 ? . .
H(6A) H(10B) 3.073 ? . .
H(6A) H(11A) 2.818 ? . .
H(6A) H(11C) 2.203 ? . .
H(6B) Ni(1) 2.940 ? . .
H(6B) Ni(2) 3.521 ? . .
H(6B) S(2) 3.025 ? . .
H(6B) F(2) 3.328 ? . .
H(6B) F(6) 2.745 ? . .
H(6B) O(1) 2.489 ? . .
H(6B) N(2) 2.056 ? . .
H(6B) C(5) 2.566 ? . .
H(6B) C(6) 0.990 ? . .
H(6B) C(7) 2.050 ? . .
H(6B) C(10) 3.340 ? . .
H(6B) C(17) 3.467 ? . .
H(6B) H(5A) 3.017 ? . .
H(6B) H(5B) 2.212 ? . .
H(6B) H(6A) 1.601 ? . .
H(6B) H(7A) 2.258 ? . .
H(6B) H(7B) 2.837 ? . .
H(7A) Ni(2) 3.454 ? . .
H(7A) Cl(2) 3.320 ? . .
H(7A) S(2) 2.353 ? . .
H(7A) F(6) 3.478 ? . .
H(7A) O(5) 2.768 ? . .
H(7A) N(2) 3.328 ? . .
H(7A) N(4) 3.147 ? . .
H(7A) C(6) 2.058 ? . .
H(7A) C(7) 0.990 ? . .
H(7A) C(17) 2.887 ? . .
H(7A) C(24) 3.542 ? . .
H(7A) H(6A) 2.448 ? . .
H(7A) H(6B) 2.258 ? . .
H(7A) H(7B) 1.604 ? . .
H(7A) H(24B) 3.085 ? . .
H(7A) H(19A) 3.013 ? . .
H(7B) Cl(1) 2.863 ? . .
H(7B) Cl(2) 3.436 ? . .
H(7B) S(2) 2.353 ? . .
H(7B) O(4) 3.458 ? . .
H(7B) O(5) 3.398 ? . .
H(7B) N(2) 2.842 ? . .
H(7B) C(6) 2.058 ? . .
H(7B) C(7) 0.990 ? . .
H(7B) C(10) 2.818 ? . .
H(7B) C(11) 3.097 ? . .
H(7B) C(24) 3.046 ? . .
H(7B) H(6A) 2.264 ? . .
H(7B) H(6B) 2.837 ? . .
H(7B) H(7A) 1.604 ? . .
H(7B) H(10B) 2.392 ? . .
H(7B) H(24B) 2.700 ? . .
H(7B) H(11C) 2.508 ? . .
H(7B) H(14B) 3.598 ? . 2_455
H(8A) Ni(1) 2.745 ? . .
H(8A) S(1) 2.821 ? . .
H(8A) F(2) 3.158 ? . 2_555
H(8A) F(3) 2.891 ? . 2_555
H(8A) N(1) 2.048 ? . .
H(8A) C(1) 2.719 ? . .
H(8A) C(2) 2.773 ? . .
H(8A) C(3) 3.300 ? . .
H(8A) C(8) 0.990 ? . .
H(8A) C(9) 2.062 ? . .
H(8A) C(21) 3.535 ? . 2_455
H(8A) C(22) 3.576 ? . 2_555
H(8A) H(1A) 2.424 ? . .
H(8A) H(2B) 3.128 ? . .
H(8A) H(3B) 3.489 ? . .
H(8A) H(4A) 3.525 ? . .
H(8A) H(8B) 1.596 ? . .
H(8A) H(9A) 2.338 ? . .
H(8A) H(9B) 2.371 ? . .
H(8A) H(9C) 2.854 ? . .
H(8A) H(20A) 3.315 ? . 2_455
H(8A) H(21B) 3.426 ? . 2_455
H(8A) H(21C) 2.796 ? . 2_455
H(8B) Ni(1) 3.050 ? . .
H(8B) S(3) 3.592 ? . 2_555
H(8B) F(2) 3.023 ? . 2_555
H(8B) F(3) 2.887 ? . 2_555
H(8B) O(3) 2.617 ? . 2_555
H(8B) N(1) 2.049 ? . .
H(8B) C(2) 3.321 ? . .
H(8B) C(3) 2.584 ? . .
H(8B) C(4) 2.779 ? . .
H(8B) C(8) 0.990 ? . .
H(8B) C(9) 2.062 ? . .
H(8B) C(22) 3.272 ? . 2_555
H(8B) H(2B) 3.534 ? . .
H(8B) H(3A) 3.535 ? . .
H(8B) H(3B) 2.663 ? . .
H(8B) H(4A) 2.164 ? . .
H(8B) H(4B) 3.478 ? . .
H(8B) H(8A) 1.596 ? . .
H(8B) H(10A) 2.952 ? . .
H(8B) H(9A) 2.852 ? . .
H(8B) H(9B) 2.317 ? . .
H(8B) H(9C) 2.393 ? . .
H(8B) H(19C) 3.354 ? . 2_555
H(8B) H(21A) 3.363 ? . 2_555
H(10A) Ni(1) 2.994 ? . .
H(10A) S(3) 3.281 ? . 2_555
H(10A) F(3) 2.923 ? . 2_555
H(10A) O(2) 3.107 ? . 2_555
H(10A) O(3) 2.708 ? . 2_555
H(10A) N(2) 2.044 ? . .
H(10A) C(4) 2.788 ? . .
H(10A) C(5) 2.620 ? . .
H(10A) C(6) 3.330 ? . .
H(10A) C(10) 0.990 ? . .
H(10A) C(11) 2.062 ? . .
H(10A) H(4A) 2.160 ? . .
H(10A) H(4B) 3.503 ? . .
H(10A) H(5A) 2.738 ? . .
H(10A) H(5B) 3.564 ? . .
H(10A) H(6A) 3.564 ? . .
H(10A) H(8B) 2.952 ? . .
H(10A) H(10B) 1.595 ? . .
H(10A) H(11A) 2.373 ? . .
H(10A) H(11B) 2.335 ? . .
H(10A) H(11C) 2.854 ? . .
H(10A) H(14C) 3.314 ? . 2_555
H(10B) Ni(1) 2.783 ? . .
H(10B) S(2) 2.843 ? . .
H(10B) F(3) 3.116 ? . 2_555
H(10B) N(2) 2.044 ? . .
H(10B) C(5) 3.302 ? . .
H(10B) C(6) 2.738 ? . .
H(10B) C(7) 2.695 ? . .
H(10B) C(10) 0.990 ? . .
H(10B) C(11) 2.062 ? . .
H(10B) H(4A) 3.552 ? . .
H(10B) H(5A) 3.485 ? . .
H(10B) H(6A) 3.073 ? . .
H(10B) H(7B) 2.392 ? . .
H(10B) H(10A) 1.595 ? . .
H(10B) H(11A) 2.854 ? . .
H(10B) H(11B) 2.350 ? . .
H(10B) H(11C) 2.358 ? . .
H(10B) H(14A) 3.290 ? . 2_455
H(10B) H(14B) 3.430 ? . 2_455
H(10B) H(16B) 3.348 ? . 2_455
H(10B) H(16C) 3.229 ? . 2_455
H(24A) Cl(1) 2.277 ? . .
H(24A) Cl(2) 2.268 ? . .
H(24A) O(2) 2.530 ? . 4_454
H(24A) C(2) 3.103 ? . 4_454
H(24A) C(15) 3.338 ? . 4_454
H(24A) C(24) 0.990 ? . .
H(24A) H(1B) 3.406 ? . 4_454
H(24A) H(2A) 2.682 ? . 4_454
H(24A) H(2B) 2.678 ? . 4_454
H(24A) H(24B) 1.600 ? . .
H(24A) H(15A) 2.650 ? . 4_454
H(24A) H(15C) 3.169 ? . 4_454
H(24A) H(16A) 3.367 ? . 4_554
H(24A) H(16C) 3.465 ? . 4_554
H(24B) Cl(1) 2.277 ? . .
H(24B) Cl(2) 2.268 ? . .
H(24B) S(4) 3.064 ? . .
H(24B) O(4) 3.024 ? . .
H(24B) O(5) 2.390 ? . .
H(24B) C(7) 3.349 ? . .
H(24B) C(16) 3.573 ? . 4_554
H(24B) C(24) 0.990 ? . .
H(24B) H(2B) 2.980 ? . 4_454
H(24B) H(7A) 3.085 ? . .
H(24B) H(7B) 2.700 ? . .
H(24B) H(24A) 1.600 ? . .
H(24B) H(16A) 2.839 ? . 4_554
H(9A) F(4) 3.256 ? . 4_455
H(9A) O(5) 3.425 ? . 4_555
H(9A) N(1) 2.819 ? . .
H(9A) C(1) 2.902 ? . .
H(9A) C(2) 2.676 ? . .
H(9A) C(3) 3.558 ? . .
H(9A) C(8) 2.069 ? . .
H(9A) C(9) 0.980 ? . .
H(9A) H(1A) 2.291 ? . .
H(9A) H(1B) 3.573 ? . .
H(9A) H(2B) 2.208 ? . .
H(9A) H(3B) 3.175 ? . .
H(9A) H(8A) 2.338 ? . .
H(9A) H(8B) 2.852 ? . .
H(9A) H(9B) 1.600 ? . .
H(9A) H(9C) 1.600 ? . .
H(9A) H(19A) 3.565 ? . 4_555
H(9A) H(20B) 3.274 ? . 4_555
H(9A) H(20C) 3.026 ? . 4_555
H(9B) F(2) 3.205 ? . 2_555
H(9B) F(5) 2.841 ? . 2_555
H(9B) F(6) 3.437 ? . 2_555
H(9B) N(1) 3.393 ? . .
H(9B) C(8) 2.069 ? . .
H(9B) C(9) 0.980 ? . .
H(9B) C(19) 3.110 ? . 2_555
H(9B) H(1A) 3.533 ? . .
H(9B) H(2B) 3.563 ? . .
H(9B) H(3B) 3.493 ? . .
H(9B) H(8A) 2.371 ? . .
H(9B) H(8B) 2.317 ? . .
H(9B) H(9A) 1.600 ? . .
H(9B) H(9C) 1.600 ? . .
H(9B) H(19B) 2.802 ? . 2_555
H(9B) H(19C) 2.559 ? . 2_555
H(9B) H(20A) 3.271 ? . 2_455
H(9B) H(20B) 3.479 ? . 4_555
H(9C) S(4) 3.502 ? . 4_555
H(9C) O(5) 3.013 ? . 4_555
H(9C) O(6) 3.044 ? . 4_555
H(9C) N(1) 2.753 ? . .
H(9C) C(2) 3.144 ? . .
H(9C) C(3) 2.811 ? . .
H(9C) C(8) 2.069 ? . .
H(9C) C(9) 0.980 ? . .
H(9C) C(19) 3.345 ? . 2_555
H(9C) H(2B) 2.634 ? . .
H(9C) H(3A) 3.528 ? . .
H(9C) H(3B) 2.117 ? . .
H(9C) H(4A) 3.582 ? . .
H(9C) H(8A) 2.854 ? . .
H(9C) H(8B) 2.393 ? . .
H(9C) H(9A) 1.600 ? . .
H(9C) H(9B) 1.600 ? . .
H(9C) H(19B) 2.759 ? . 2_555
H(9C) H(19C) 3.067 ? . 2_555
H(9C) H(21A) 3.493 ? . 2_555
H(9C) H(21B) 3.323 ? . 2_555
H(11A) N(2) 2.788 ? . .
H(11A) C(5) 2.786 ? . .
H(11A) C(6) 3.290 ? . .
H(11A) C(10) 2.071 ? . .
H(11A) C(11) 0.980 ? . .
H(11A) C(14) 3.512 ? . 2_555
H(11A) H(4A) 3.410 ? . .
H(11A) H(5A) 2.088 ? . .
H(11A) H(5B) 3.550 ? . .
H(11A) H(6A) 2.818 ? . .
H(11A) H(10A) 2.373 ? . .
H(11A) H(10B) 2.854 ? . .
H(11A) H(11B) 1.600 ? . .
H(11A) H(11C) 1.600 ? . .
H(11A) H(14B) 3.110 ? . 2_555
H(11A) H(14C) 3.036 ? . 2_555
H(11A) H(15A) 3.407 ? . 2_555
H(11A) H(15B) 3.458 ? . 2_555
H(11A) H(15B) 3.528 ? . 4_554
H(11A) H(15C) 3.587 ? . 4_554
H(11B) Cl(1) 3.048 ? . 3_565
H(11B) O(2) 3.212 ? . 2_555
H(11B) N(2) 3.399 ? . .
H(11B) C(10) 2.071 ? . .
H(11B) C(11) 0.980 ? . .
H(11B) C(15) 3.582 ? . 2_555
H(11B) H(5A) 3.496 ? . .
H(11B) H(10A) 2.335 ? . .
H(11B) H(10B) 2.350 ? . .
H(11B) H(11A) 1.600 ? . .
H(11B) H(11C) 1.600 ? . .
H(11B) H(14C) 3.536 ? . 2_555
H(11B) H(15A) 2.886 ? . 2_555
H(11B) H(15B) 3.396 ? . 2_555
H(11B) H(15B) 3.276 ? . 4_554
H(11B) H(16B) 3.562 ? . 2_455
H(11C) O(4) 2.934 ? . .
H(11C) N(2) 2.806 ? . .
H(11C) C(5) 3.460 ? . .
H(11C) C(6) 2.718 ? . .
H(11C) C(7) 3.068 ? . .
H(11C) C(10) 2.071 ? . .
H(11C) C(11) 0.980 ? . .
H(11C) H(5A) 3.029 ? . .
H(11C) H(6A) 2.203 ? . .
H(11C) H(7B) 2.508 ? . .
H(11C) H(10A) 2.854 ? . .
H(11C) H(10B) 2.358 ? . .
H(11C) H(11A) 1.600 ? . .
H(11C) H(11B) 1.600 ? . .
H(11C) H(15B) 3.389 ? . 4_554
H(11C) H(15C) 3.230 ? . 4_554
H(11C) H(16A) 3.369 ? . 4_554
H(11C) H(16B) 3.501 ? . 4_554
H(14A) S(2) 3.598 ? . 2_445
H(14A) F(3) 2.682 ? . 1_455
H(14A) N(3) 2.586 ? . .
H(14A) C(12) 3.361 ? . .
H(14A) C(13) 2.072 ? . .
H(14A) C(14) 0.980 ? . .
H(14A) C(15) 3.360 ? . .
H(14A) C(16) 2.709 ? . .
H(14A) H(10B) 3.290 ? . 2_445
H(14A) H(14B) 1.600 ? . .
H(14A) H(14C) 1.600 ? . .
H(14A) H(15A) 3.580 ? . .
H(14A) H(16A) 3.593 ? . .
H(14A) H(16B) 3.014 ? . .
H(14A) H(16C) 2.520 ? . .
H(14A) H(21A) 3.326 ? . .
H(14A) H(21C) 3.075 ? . .
H(14B) Cl(1) 3.161 ? . 2_445
H(14B) S(2) 3.321 ? . 2_445
H(14B) N(3) 3.253 ? . .
H(14B) C(13) 2.072 ? . .
H(14B) C(14) 0.980 ? . .
H(14B) C(15) 2.736 ? . .
H(14B) C(16) 2.754 ? . .
H(14B) H(7B) 3.598 ? . 2_445
H(14B) H(10B) 3.430 ? . 2_445
H(14B) H(11A) 3.110 ? . 2_545
H(14B) H(14A) 1.600 ? . .
H(14B) H(14C) 1.600 ? . .
H(14B) H(15A) 3.013 ? . .
H(14B) H(15B) 2.579 ? . .
H(14B) H(16B) 2.607 ? . .
H(14B) H(16C) 3.029 ? . .
H(14C) S(3) 3.572 ? . .
H(14C) O(2) 3.535 ? . .
H(14C) O(3) 2.798 ? . .
H(14C) N(3) 2.582 ? . .
H(14C) C(12) 3.356 ? . .
H(14C) C(13) 2.072 ? . .
H(14C) C(14) 0.980 ? . .
H(14C) C(15) 2.693 ? . .
H(14C) C(16) 3.371 ? . .
H(14C) H(4A) 3.137 ? . 2_545
H(14C) H(4B) 3.528 ? . 2_545
H(14C) H(5A) 3.589 ? . 2_545
H(14C) H(10A) 3.314 ? . 2_545
H(14C) H(11A) 3.036 ? . 2_545
H(14C) H(11B) 3.536 ? . 2_545
H(14C) H(14A) 1.600 ? . .
H(14C) H(14B) 1.600 ? . .
H(14C) H(15A) 2.502 ? . .
H(14C) H(15B) 2.993 ? . .
H(14C) H(15C) 3.581 ? . .
H(14C) H(16C) 3.592 ? . .
H(14C) H(21A) 3.312 ? . .
H(15A) Cl(1) 3.357 ? . 4_555
H(15A) O(2) 2.776 ? . .
H(15A) N(3) 2.586 ? . .
H(15A) C(11) 3.580 ? . 2_545
H(15A) C(12) 3.402 ? . .
H(15A) C(13) 2.066 ? . .
H(15A) C(14) 2.698 ? . .
H(15A) C(15) 0.980 ? . .
H(15A) C(16) 3.357 ? . .
H(15A) C(24) 3.215 ? . 4_555
H(15A) H(24A) 2.650 ? . 4_555
H(15A) H(11A) 3.407 ? . 2_545
H(15A) H(11B) 2.886 ? . 2_545
H(15A) H(14A) 3.580 ? . .
H(15A) H(14B) 3.013 ? . .
H(15A) H(14C) 2.502 ? . .
H(15A) H(15B) 1.600 ? . .
H(15A) H(15C) 1.600 ? . .
H(15A) H(16A) 3.565 ? . .
H(15B) Cl(1) 3.185 ? . 2_445
H(15B) N(3) 3.261 ? . .
H(15B) C(11) 3.594 ? . 4_455
H(15B) C(13) 2.066 ? . .
H(15B) C(14) 2.727 ? . .
H(15B) C(15) 0.980 ? . .
H(15B) C(16) 2.745 ? . .
H(15B) H(11A) 3.458 ? . 2_545
H(15B) H(11A) 3.528 ? . 4_455
H(15B) H(11B) 3.396 ? . 2_545
H(15B) H(11B) 3.276 ? . 4_455
H(15B) H(11C) 3.389 ? . 4_455
H(15B) H(14B) 2.579 ? . .
H(15B) H(14C) 2.993 ? . .
H(15B) H(15A) 1.600 ? . .
H(15B) H(15B) 3.006 ? . 3_556
H(15B) H(15C) 1.600 ? . .
H(15B) H(16A) 3.011 ? . .
H(15B) H(16B) 2.603 ? . .
H(15C) Cl(2) 3.037 ? . 4_555
H(15C) O(4) 2.795 ? . 4_455
H(15C) N(3) 2.613 ? . .
H(15C) C(12) 3.464 ? . .
H(15C) C(13) 2.066 ? . .
H(15C) C(14) 3.361 ? . .
H(15C) C(15) 0.980 ? . .
H(15C) C(16) 2.679 ? . .
H(15C) C(24) 3.468 ? . 4_555
H(15C) H(1B) 3.018 ? . .
H(15C) H(24A) 3.169 ? . 4_555
H(15C) H(11A) 3.587 ? . 4_455
H(15C) H(11C) 3.230 ? . 4_455
H(15C) H(14C) 3.581 ? . .
H(15C) H(15A) 1.600 ? . .
H(15C) H(15B) 1.600 ? . .
H(15C) H(16A) 2.476 ? . .
H(15C) H(16B) 2.991 ? . .
H(15C) H(16C) 3.563 ? . .
H(16A) Cl(1) 3.456 ? . 4_455
H(16A) S(4) 3.461 ? . 4_455
H(16A) O(4) 2.587 ? . 4_455
H(16A) N(3) 2.606 ? . .
H(16A) C(12) 3.453 ? . .
H(16A) C(13) 2.068 ? . .
H(16A) C(14) 3.372 ? . .
H(16A) C(15) 2.686 ? . .
H(16A) C(16) 0.980 ? . .
H(16A) C(24) 3.361 ? . 4_455
H(16A) H(24A) 3.367 ? . 4_455
H(16A) H(24B) 2.839 ? . 4_455
H(16A) H(11C) 3.369 ? . 4_455
H(16A) H(14A) 3.593 ? . .
H(16A) H(15A) 3.565 ? . .
H(16A) H(15B) 3.011 ? . .
H(16A) H(15C) 2.476 ? . .
H(16A) H(16B) 1.600 ? . .
H(16A) H(16C) 1.600 ? . .
H(16B) Cl(1) 2.826 ? . 2_445
H(16B) Cl(1) 3.285 ? . 4_455
H(16B) N(3) 3.261 ? . .
H(16B) C(13) 2.068 ? . .
H(16B) C(14) 2.748 ? . .
H(16B) C(15) 2.738 ? . .
H(16B) C(16) 0.980 ? . .
H(16B) H(10B) 3.348 ? . 2_445
H(16B) H(11B) 3.562 ? . 2_445
H(16B) H(11C) 3.501 ? . 4_455
H(16B) H(14A) 3.014 ? . .
H(16B) H(14B) 2.607 ? . .
H(16B) H(15B) 2.603 ? . .
H(16B) H(15C) 2.991 ? . .
H(16B) H(16A) 1.600 ? . .
H(16B) H(16C) 1.600 ? . .
H(16C) F(1) 2.979 ? . 1_455
H(16C) F(3) 2.839 ? . 1_455
H(16C) O(2) 2.848 ? . 1_455
H(16C) N(3) 2.591 ? . .
H(16C) C(12) 3.408 ? . .
H(16C) C(13) 2.068 ? . .
H(16C) C(14) 2.713 ? . .
H(16C) C(15) 3.357 ? . .
H(16C) C(16) 0.980 ? . .
H(16C) C(22) 3.276 ? . 1_455
H(16C) H(10B) 3.229 ? . 2_445
H(16C) H(24A) 3.465 ? . 4_455
H(16C) H(14A) 2.520 ? . .
H(16C) H(14B) 3.029 ? . .
H(16C) H(14C) 3.592 ? . .
H(16C) H(15C) 3.563 ? . .
H(16C) H(16A) 1.600 ? . .
H(16C) H(16B) 1.600 ? . .
H(19A) S(4) 3.510 ? . .
H(19A) F(5) 2.900 ? . .
H(19A) F(6) 3.027 ? . .
H(19A) O(5) 2.522 ? . .
H(19A) N(4) 2.600 ? . .
H(19A) C(17) 3.403 ? . .
H(19A) C(18) 2.059 ? . .
H(19A) C(19) 0.980 ? . .
H(19A) C(20) 2.645 ? . .
H(19A) C(21) 3.351 ? . .
H(19A) C(23) 3.278 ? . .
H(19A) H(7A) 3.013 ? . .
H(19A) H(9A) 3.565 ? . 4_454
H(19A) H(19B) 1.600 ? . .
H(19A) H(19C) 1.600 ? . .
H(19A) H(20A) 3.540 ? . .
H(19A) H(20B) 2.934 ? . .
H(19A) H(20C) 2.449 ? . .
H(19A) H(21A) 3.581 ? . .
H(19B) F(5) 3.065 ? . .
H(19B) F(5) 2.605 ? . 3_555
H(19B) N(4) 3.241 ? . .
H(19B) C(9) 3.228 ? . 2_545
H(19B) C(18) 2.059 ? . .
H(19B) C(19) 0.980 ? . .
H(19B) C(20) 2.752 ? . .
H(19B) C(21) 2.709 ? . .
H(19B) H(9B) 2.802 ? . 2_545
H(19B) H(9C) 2.759 ? . 2_545
H(19B) H(19A) 1.600 ? . .
H(19B) H(19B) 3.113 ? . 3_555
H(19B) H(19C) 1.600 ? . .
H(19B) H(20B) 2.602 ? . .
H(19B) H(20C) 3.042 ? . .
H(19B) H(21A) 2.968 ? . .
H(19B) H(21B) 2.564 ? . .
H(19C) F(2) 3.395 ? . .
H(19C) F(5) 3.144 ? . .
H(19C) F(6) 2.964 ? . .
H(19C) O(3) 3.235 ? . .
H(19C) N(4) 2.541 ? . .
H(19C) C(9) 3.200 ? . 2_545
H(19C) C(17) 3.278 ? . .
H(19C) C(18) 2.059 ? . .
H(19C) C(19) 0.980 ? . .
H(19C) C(20) 3.340 ? . .
H(19C) C(21) 2.709 ? . .
H(19C) H(8B) 3.354 ? . 2_545
H(19C) H(9B) 2.559 ? . 2_545
H(19C) H(9C) 3.067 ? . 2_545
H(19C) H(19A) 1.600 ? . .
H(19C) H(19B) 1.600 ? . .
H(19C) H(20C) 3.543 ? . .
H(19C) H(21A) 2.515 ? . .
H(19C) H(21B) 3.034 ? . .
H(19C) H(21C) 3.584 ? . .
H(20A) F(2) 2.618 ? . 1_455
H(20A) F(4) 3.076 ? . 1_455
H(20A) F(6) 3.159 ? . 1_455
H(20A) N(4) 2.599 ? . .
H(20A) C(17) 3.486 ? . .
H(20A) C(18) 2.059 ? . .
H(20A) C(19) 3.343 ? . .
H(20A) C(20) 0.980 ? . .
H(20A) C(21) 2.685 ? . .
H(20A) C(23) 3.535 ? . 1_455
H(20A) H(8A) 3.315 ? . 2_445
H(20A) H(9B) 3.271 ? . 2_445
H(20A) H(19A) 3.540 ? . .
H(20A) H(20B) 1.600 ? . .
H(20A) H(20C) 1.600 ? . .
H(20A) H(21A) 3.566 ? . .
H(20A) H(21B) 3.001 ? . .
H(20A) H(21C) 2.487 ? . .
H(20B) F(4) 3.283 ? . 1_455
H(20B) F(4) 3.400 ? . 3_555
H(20B) F(5) 2.669 ? . 3_555
H(20B) N(4) 3.251 ? . .
H(20B) C(18) 2.059 ? . .
H(20B) C(19) 2.714 ? . .
H(20B) C(20) 0.980 ? . .
H(20B) C(21) 2.752 ? . .
H(20B) H(9A) 3.274 ? . 4_454
H(20B) H(9B) 3.479 ? . 4_454
H(20B) H(19A) 2.934 ? . .
H(20B) H(19B) 2.602 ? . .
H(20B) H(20A) 1.600 ? . .
H(20B) H(20B) 3.399 ? . 3_455
H(20B) H(20C) 1.600 ? . .
H(20B) H(21B) 2.617 ? . .
H(20B) H(21C) 3.022 ? . .
H(20C) F(4) 2.596 ? . 1_455
H(20C) F(6) 3.589 ? . 1_455
H(20C) N(4) 2.574 ? . .
H(20C) C(17) 3.445 ? . .
H(20C) C(18) 2.059 ? . .
H(20C) C(19) 2.679 ? . .
H(20C) C(20) 0.980 ? . .
H(20C) C(21) 3.354 ? . .
H(20C) C(23) 3.581 ? . 1_455
H(20C) H(9A) 3.026 ? . 4_454
H(20C) H(19A) 2.449 ? . .
H(20C) H(19B) 3.042 ? . .
H(20C) H(19C) 3.543 ? . .
H(20C) H(20A) 1.600 ? . .
H(20C) H(20B) 1.600 ? . .
H(20C) H(21C) 3.567 ? . .
H(21A) O(3) 2.716 ? . .
H(21A) N(4) 2.569 ? . .
H(21A) C(4) 3.454 ? . 2_545
H(21A) C(17) 3.328 ? . .
H(21A) C(18) 2.060 ? . .
H(21A) C(19) 2.687 ? . .
H(21A) C(20) 3.355 ? . .
H(21A) C(21) 0.980 ? . .
H(21A) H(3B) 3.476 ? . 2_545
H(21A) H(4A) 2.926 ? . 2_545
H(21A) H(4B) 3.175 ? . 2_545
H(21A) H(8B) 3.363 ? . 2_545
H(21A) H(9C) 3.493 ? . 2_545
H(21A) H(14A) 3.326 ? . .
H(21A) H(14C) 3.312 ? . .
H(21A) H(19A) 3.581 ? . .
H(21A) H(19B) 2.968 ? . .
H(21A) H(19C) 2.515 ? . .
H(21A) H(20A) 3.566 ? . .
H(21A) H(21B) 1.600 ? . .
H(21A) H(21C) 1.600 ? . .
H(21B) S(1) 3.237 ? . 2_445
H(21B) F(5) 3.155 ? . 3_555
H(21B) O(6) 2.811 ? . 3_555
H(21B) N(4) 3.245 ? . .
H(21B) C(18) 2.060 ? . .
H(21B) C(19) 2.731 ? . .
H(21B) C(20) 2.745 ? . .
H(21B) C(21) 0.980 ? . .
H(21B) H(1A) 3.141 ? . 2_445
H(21B) H(3B) 3.336 ? . 2_545
H(21B) H(4B) 3.534 ? . 2_545
H(21B) H(8A) 3.426 ? . 2_445
H(21B) H(9C) 3.323 ? . 2_545
H(21B) H(19B) 2.564 ? . .
H(21B) H(19C) 3.034 ? . .
H(21B) H(20A) 3.001 ? . .
H(21B) H(20B) 2.617 ? . .
H(21B) H(21A) 1.600 ? . .
H(21B) H(21C) 1.600 ? . .
H(21C) S(1) 3.388 ? . 2_445
H(21C) F(2) 3.377 ? . 1_455
H(21C) F(3) 2.888 ? . 1_455
H(21C) N(4) 2.584 ? . .
H(21C) C(17) 3.400 ? . .
H(21C) C(18) 2.060 ? . .
H(21C) C(19) 3.350 ? . .
H(21C) C(20) 2.692 ? . .
H(21C) C(21) 0.980 ? . .
H(21C) H(8A) 2.796 ? . 2_445
H(21C) H(14A) 3.075 ? . .
H(21C) H(19C) 3.584 ? . .
H(21C) H(20A) 2.487 ? . .
H(21C) H(20B) 3.022 ? . .
H(21C) H(20C) 3.567 ? . .
H(21C) H(21A) 1.600 ? . .
H(21C) H(21B) 1.600 ? . .

loop_
_geom_torsion_atom_site_label_1
_geom_torsion_atom_site_label_2
_geom_torsion_atom_site_label_3
_geom_torsion_atom_site_label_4
_geom_torsion
_geom_torsion_publ_flag
_geom_torsion_site_symmetry_1
_geom_torsion_site_symmetry_2
_geom_torsion_site_symmetry_3
_geom_torsion_site_symmetry_4
S(1) Ni(1) S(2) Ni(2) -48.29(2) ? . . . .
S(1) Ni(1) S(2) C(7) -161.61(8) ? . . . .
S(2) Ni(1) S(1) Ni(2) 48.62(2) ? . . . .
S(2) Ni(1) S(1) C(1) 161.12(8) ? . . . .
S(1) Ni(1) N(1) C(2) 38.53(12) ? . . . .
S(1) Ni(1) N(1) C(3) 156.77(15) ? . . . .
S(1) Ni(1) N(1) C(8) -79.91(13) ? . . . .
N(1) Ni(1) S(1) Ni(2) -127.55(5) ? . . . .
N(1) Ni(1) S(1) C(1) -15.05(9) ? . . . .
S(1) Ni(1) N(2) C(5) -140.3(2) ? . . . .
S(1) Ni(1) N(2) C(6) -22.7(3) ? . . . .
S(1) Ni(1) N(2) C(10) 96.2(2) ? . . . .
N(2) Ni(1) S(1) Ni(2) 32.8(2) ? . . . .
N(2) Ni(1) S(1) C(1) 145.3(2) ? . . . .
S(2) Ni(1) N(1) C(2) 20.8(3) ? . . . .
S(2) Ni(1) N(1) C(3) 139.0(2) ? . . . .
S(2) Ni(1) N(1) C(8) -97.6(2) ? . . . .
N(1) Ni(1) S(2) Ni(2) -30.2(2) ? . . . .
N(1) Ni(1) S(2) C(7) -143.6(2) ? . . . .
S(2) Ni(1) N(2) C(5) -155.79(15) ? . . . .
S(2) Ni(1) N(2) C(6) -38.20(12) ? . . . .
S(2) Ni(1) N(2) C(10) 80.74(13) ? . . . .
N(2) Ni(1) S(2) Ni(2) 128.49(5) ? . . . .
N(2) Ni(1) S(2) C(7) 15.17(9) ? . . . .
N(1) Ni(1) N(2) C(5) 19.62(16) ? . . . .
N(1) Ni(1) N(2) C(6) 137.21(13) ? . . . .
N(1) Ni(1) N(2) C(10) -103.85(14) ? . . . .
N(2) Ni(1) N(1) C(2) -137.39(13) ? . . . .
N(2) Ni(1) N(1) C(3) -19.16(16) ? . . . .
N(2) Ni(1) N(1) C(8) 104.16(14) ? . . . .
S(1) Ni(2) S(2) Ni(1) 47.78(2) ? . . . .
S(1) Ni(2) S(2) C(7) 142.85(9) ? . . . .
S(2) Ni(2) S(1) Ni(1) -47.79(2) ? . . . .
S(2) Ni(2) S(1) C(1) -143.58(9) ? . . . .
C(12) Ni(2) S(1) Ni(1) 132.81(7) ? . . . .
C(12) Ni(2) S(1) C(1) 37.03(11) ? . . . .
C(17) Ni(2) S(2) Ni(1) -133.35(7) ? . . . .
C(17) Ni(2) S(2) C(7) -38.29(12) ? . . . .
Ni(1) S(1) C(1) C(2) -10.47(17) ? . . . .
Ni(2) S(1) C(1) C(2) 71.35(17) ? . . . .
Ni(1) S(2) C(7) C(6) 10.05(17) ? . . . .
Ni(2) S(2) C(7) C(6) -71.28(17) ? . . . .
O(1) S(3) C(22) F(1) 60.39(19) ? . . . .
O(1) S(3) C(22) F(2) -60.4(2) ? . . . .
O(1) S(3) C(22) F(3) 179.98(12) ? . . . .
O(2) S(3) C(22) F(1) -59.2(2) ? . . . .
O(2) S(3) C(22) F(2) 179.98(15) ? . . . .
O(2) S(3) C(22) F(3) 60.40(19) ? . . . .
O(3) S(3) C(22) F(1) -179.54(17) ? . . . .
O(3) S(3) C(22) F(2) 59.6(2) ? . . . .
O(3) S(3) C(22) F(3) -59.95(19) ? . . . .
O(4) S(4) C(23) F(4) -61.9(2) ? . . . .
O(4) S(4) C(23) F(5) -179.5(2) ? . . . .
O(4) S(4) C(23) F(6) 63.7(2) ? . . . .
O(5) S(4) C(23) F(4) 179.5(2) ? . . . .
O(5) S(4) C(23) F(5) 61.9(2) ? . . . .
O(5) S(4) C(23) F(6) -54.9(2) ? . . . .
O(6) S(4) C(23) F(4) 58.6(2) ? . . . .
O(6) S(4) C(23) F(5) -59.0(2) ? . . . .
O(6) S(4) C(23) F(6) -175.8(2) ? . . . .
Ni(1) N(1) C(2) C(1) -55.78(19) ? . . . .
Ni(1) N(1) C(3) C(4) 44.8(2) ? . . . .
Ni(1) N(1) C(8) C(9) 163.04(19) ? . . . .
C(2) N(1) C(3) C(4) 162.3(2) ? . . . .
C(3) N(1) C(2) C(1) -179.95(14) ? . . . .
C(2) N(1) C(8) C(9) 48.2(2) ? . . . .
C(8) N(1) C(2) C(1) 59.9(2) ? . . . .
C(3) N(1) C(8) C(9) -70.0(2) ? . . . .
C(8) N(1) C(3) C(4) -76.9(2) ? . . . .
Ni(1) N(2) C(5) C(4) -45.9(2) ? . . . .
Ni(1) N(2) C(6) C(7) 55.1(2) ? . . . .
Ni(1) N(2) C(10) C(11) -168.40(19) ? . . . .
C(5) N(2) C(6) C(7) 178.76(19) ? . . . .
C(6) N(2) C(5) C(4) -162.8(2) ? . . . .
C(5) N(2) C(10) C(11) 64.9(2) ? . . . .
C(10) N(2) C(5) C(4) 75.8(2) ? . . . .
C(6) N(2) C(10) C(11) -53.6(2) ? . . . .
C(10) N(2) C(6) C(7) -60.6(2) ? . . . .
S(1) C(1) C(2) N(1) 42.6(2) ? . . . .
N(1) C(3) C(4) C(5) -73.2(2) ? . . . .
C(3) C(4) C(5) N(2) 73.9(2) ? . . . .
N(2) C(6) C(7) S(2) -42.1(2) ? . . . .
